data_4303393
loop_
_publ_author_name
'Suzhi Li'
'Junwei Zhao'
'Pengtao Ma'
'Juan Du'
'Jingyang Niu'
'Jingping Wang'

_publ_section_title
;
Rare Sandwich-Type Polyoxomolybdates Constructed from Di-/Tetra-Nuclear
Transition-Metal Clusters and Trivacant Keggin Germanomolybdate Fragments
;
_journal_name_full 'Inorganic Chemistry'
_journal_page_first 9819
_journal_page_last 9830
_journal_paper_doi 10.1021/ic901330y
_journal_volume 48
_journal_year 2009
_chemical_formula_sum 'Ge2 H66 Mn4 Mo18 Na11 O101'
_chemical_formula_weight 4027.28
_chemical_name_systematic
; 
 ? 
;
_space_group_IT_number 2
_symmetry_cell_setting triclinic
_symmetry_space_group_name_Hall '-P 1'
_symmetry_space_group_name_H-M 'P -1'
_atom_sites_solution_hydrogens none
_atom_sites_solution_primary direct
_atom_sites_solution_secondary difmap
_audit_creation_method SHELXL-97
_cell_angle_alpha 97.377(2)
_cell_angle_beta 106.8390(10)
_cell_angle_gamma 111.8450(10)
_cell_formula_units_Z 1
_cell_length_a 11.6756(10)
_cell_length_b 12.9056(11)
_cell_length_c 17.3437(15)
_cell_measurement_temperature 293(2)
_cell_volume 2238.1(3)
_computing_cell_refinement 'Bruker SMART'
_computing_data_collection 'Bruker SMART'
_computing_data_reduction 'Bruker SAINT'
_computing_molecular_graphics 'Bruker SHELXTL'
_computing_publication_material 'Bruker SHELXTL'
_computing_structure_refinement 'SHELXL-97 (Sheldrick, 1997)'
_computing_structure_solution 'SHELXS-97 (Sheldrick, 1990)'
_diffrn_ambient_temperature 293(2)
_diffrn_measured_fraction_theta_full 0.988
_diffrn_measured_fraction_theta_max 0.988
_diffrn_measurement_device_type 'CCD area detector'
_diffrn_measurement_method 'phi and omega scans'
_diffrn_radiation_monochromator graphite
_diffrn_radiation_source 'fine-focus sealed tube'
_diffrn_radiation_type MoK\a
_diffrn_radiation_wavelength 0.71073
_diffrn_reflns_av_R_equivalents 0.0314
_diffrn_reflns_av_sigmaI/netI 0.0689
_diffrn_reflns_limit_h_max 13
_diffrn_reflns_limit_h_min -13
_diffrn_reflns_limit_k_max 14
_diffrn_reflns_limit_k_min -15
_diffrn_reflns_limit_l_max 13
_diffrn_reflns_limit_l_min -20
_diffrn_reflns_number 11536
_diffrn_reflns_theta_full 25.00
_diffrn_reflns_theta_max 25.00
_diffrn_reflns_theta_min 1.76
_exptl_absorpt_coefficient_mu 3.817
_exptl_absorpt_correction_T_max 0.6170
_exptl_absorpt_correction_T_min 0.4872
_exptl_absorpt_correction_type empirical
_exptl_absorpt_process_details SADABS
_exptl_crystal_colour Rufous
_exptl_crystal_density_diffrn 2.988
_exptl_crystal_density_method 'not measured'
_exptl_crystal_description Block
_exptl_crystal_F_000 1915
_exptl_crystal_size_max 0.22
_exptl_crystal_size_mid 0.17
_exptl_crystal_size_min 0.14
_refine_diff_density_max 2.712
_refine_diff_density_min -1.510
_refine_diff_density_rms 0.249
_refine_ls_extinction_method none
_refine_ls_goodness_of_fit_ref 1.045
_refine_ls_hydrogen_treatment none
_refine_ls_matrix_type full
_refine_ls_number_parameters 628
_refine_ls_number_reflns 7797
_refine_ls_number_restraints 0
_refine_ls_restrained_S_all 1.045
_refine_ls_R_factor_all 0.0849
_refine_ls_R_factor_gt 0.0547
_refine_ls_shift/su_max 0.000
_refine_ls_shift/su_mean 0.000
_refine_ls_structure_factor_coef Fsqd
_refine_ls_weighting_details 'calc w=1/[\s^2^(Fo^2^)+(0.0754P)^2^+0.0000P] where P=(Fo^2^+2Fc^2^)/3'
_refine_ls_weighting_scheme calc
_refine_ls_wR_factor_gt 0.1338
_refine_ls_wR_factor_ref 0.1482
_reflns_number_gt 5492
_reflns_number_total 7797
_reflns_threshold_expression >2sigma(I)
_cod_data_source_file ic901330y_si_002_4.cif
_cod_data_source_block 420542
_cod_depositor_comments
;
The following automatic conversions were performed:
'_symmetry_cell_setting' value 'Triclinic' changed to 'triclinic'
according to '/home/saulius/struct/CIF-dictionaries/cif_core.dic'
dictionary named 'cif_core.dic' version 2.4.1 from 2010-06-29.

Automatic conversion script
Id: cif_fix_enum 1527 2010-12-29 10:47:43Z saulius 
;
_cod_original_formula_sum 'H66 Ge2 Mn4 Mo18 Na11 O101'
_cod_database_code 4303393

loop_
_symmetry_equiv_pos_as_xyz
'x, y, z'
'-x, -y, -z'

loop_
_atom_site_label
_atom_site_type_symbol
_atom_site_fract_x
_atom_site_fract_y
_atom_site_fract_z
_atom_site_U_iso_or_equiv
_atom_site_adp_type
_atom_site_occupancy
_atom_site_symmetry_multiplicity
_atom_site_calc_flag
_atom_site_refinement_flags
_atom_site_disorder_assembly
_atom_site_disorder_group
Ge1 Ge 0.58776(8) 0.53348(7) 0.18451(5) 0.0159(2) Uani 1 1 d . . .
Mo1 Mo 0.66137(6) 0.35255(5) 0.31591(4) 0.00908(15) Uani 1 1 d . . .
Mo2 Mo 0.60480(6) 0.60627(6) 0.40200(4) 0.01339(16) Uani 1 1 d . . .
Mo3 Mo 0.90993(6) 0.65536(6) 0.35394(4) 0.01456(17) Uani 1 1 d . . .
Mo4 Mo 0.35516(7) 0.24870(6) 0.15863(5) 0.02315(19) Uani 1 1 d . . .
Mo5 Mo 0.30923(7) 0.50591(7) 0.24206(5) 0.02400(19) Uani 1 1 d . . .
Mo6 Mo 0.54364(7) 0.77084(6) 0.27091(5) 0.02317(19) Uani 1 1 d . . .
Mo7 Mo 0.84159(7) 0.81399(6) 0.21939(5) 0.0240(2) Uani 1 1 d . . .
Mo8 Mo 0.88464(7) 0.58226(6) 0.14669(4) 0.01765(17) Uani 1 1 d . . .
Mo9 Mo 0.62806(7) 0.28108(6) 0.11347(4) 0.01530(16) Uani 1 1 d . . .
Mn1 Mn 0.34588(12) 0.58996(11) 0.05669(8) 0.0226(3) Uani 1 1 d . . .
Mn2 Mn 0.38882(12) 0.36745(11) -0.01498(8) 0.0204(3) Uani 1 1 d . . .
O1 O 0.7206(6) 0.2967(5) 0.3946(4) 0.0324(17) Uani 1 1 d . . .
O2 O 0.6476(6) 0.6260(5) 0.5077(3) 0.0296(15) Uani 1 1 d . . .
O3 O 1.0435(5) 0.6891(5) 0.4435(4) 0.0299(16) Uani 1 1 d . . .
O4 O 0.2238(6) 0.1210(5) 0.1463(4) 0.0319(17) Uani 1 1 d . . .
O5 O 0.1632(5) 0.4602(5) 0.2578(4) 0.0287(16) Uani 1 1 d . . .
O6 O 0.5455(6) 0.9013(5) 0.3081(4) 0.0364(18) Uani 1 1 d . . .
O7 O 0.9356(6) 0.9584(5) 0.2392(4) 0.0314(17) Uani 1 1 d . . .
O8 O 1.0116(6) 0.5785(5) 0.1178(4) 0.0345(17) Uani 1 1 d . . .
O9 O 0.6819(5) 0.1885(5) 0.0736(3) 0.0271(15) Uani 1 1 d . . .
O10 O 0.6101(5) 0.4567(5) 0.3719(3) 0.0237(15) Uani 1 1 d . . .
O11 O 0.7826(5) 0.6651(5) 0.3954(3) 0.0271(16) Uani 1 1 d . . .
O12 O 0.8174(5) 0.4898(5) 0.3311(4) 0.0256(15) Uani 1 1 d . . .
O13 O 0.3280(5) 0.3568(5) 0.2259(4) 0.0264(15) Uani 1 1 d . . .
O14 O 0.3691(5) 0.6682(5) 0.2750(3) 0.0228(15) Uani 1 1 d . . .
O15 O 0.7196(5) 0.8170(5) 0.2773(4) 0.0256(15) Uani 1 1 d . . .
O16 O 0.9464(5) 0.7526(5) 0.1764(4) 0.0279(16) Uani 1 1 d . . .
O17 O 0.7974(5) 0.4266(5) 0.1498(3) 0.0237(15) Uani 1 1 d . . .
O18 O 0.4617(5) 0.1791(5) 0.1112(3) 0.0236(15) Uani 1 1 d . . .
O19 O 0.4819(5) 0.2438(5) 0.2694(3) 0.0262(15) Uani 1 1 d . . .
O20 O 0.7014(6) 0.2784(5) 0.2317(4) 0.0281(15) Uani 1 1 d . . .
O21 O 0.4206(5) 0.5261(5) 0.3650(3) 0.0228(14) Uani 1 1 d . . .
O22 O 0.6043(5) 0.7460(5) 0.3917(3) 0.0263(15) Uani 1 1 d . . .
O23 O 0.9510(5) 0.7993(5) 0.3317(4) 0.0280(16) Uani 1 1 d . . .
O24 O 0.9871(5) 0.6140(5) 0.2730(3) 0.0259(15) Uani 1 1 d . . .
O25 O 0.3042(5) 0.2843(5) 0.0651(3) 0.0272(15) Uani 1 1 d . . .
O26 O 0.2649(5) 0.4953(5) 0.1348(3) 0.0237(15) Uani 1 1 d . . .
O27 O 0.4742(5) 0.7401(5) 0.1623(4) 0.0293(16) Uani 1 1 d . . .
O28 O 0.7209(6) 0.7786(5) 0.1200(3) 0.0278(16) Uani 1 1 d . . .
O29 O 0.7578(6) 0.5643(5) 0.0509(3) 0.0264(15) Uani 1 1 d . . .
O30 O 0.5614(5) 0.3296(5) 0.0243(3) 0.0264(15) Uani 1 1 d . . .
O31 O 0.5637(5) 0.3930(5) 0.1905(3) 0.0203(14) Uani 1 1 d . . .
O32 O 0.5269(5) 0.5867(5) 0.2553(3) 0.0211(14) Uani 1 1 d . . .
O33 O 0.7581(5) 0.6215(4) 0.2157(3) 0.0180(13) Uani 1 1 d . . .
O34 O 0.5029(5) 0.5322(4) 0.0831(3) 0.0187(14) Uani 1 1 d . . .
Na1 Na 0.6074(5) 0.6775(4) 0.6295(3) 0.0700(16) Uani 1 1 d . . .
Na2 Na 1.2832(4) 0.7504(3) 0.4795(2) 0.0422(11) Uani 1 1 d . . .
Na3 Na 0.9760(5) 1.1555(4) 0.3119(3) 0.0685(15) Uani 1 1 d . . .
Na4 Na -0.0478(4) 0.4126(3) 0.2748(3) 0.0407(10) Uani 1 1 d . . .
Na5 Na 0.3668(4) -0.0138(3) 0.0268(2) 0.0415(11) Uani 1 1 d . . .
Na6 Na 0.0000 0.0000 0.0000 0.085(2) Uani 1 2 d S . .
O1W O 0.1919(6) 0.6502(6) 0.0411(4) 0.0355(17) Uani 1 1 d . . .
O2W O 0.8078(9) 0.8187(11) 0.6826(6) 0.110(4) Uani 1 1 d . . .
O3W O 1.5217(8) 0.7954(8) 0.5348(5) 0.070(3) Uani 1 1 d . . .
O4W O 1.2572(7) 0.5518(6) 0.4510(4) 0.053(2) Uani 1 1 d . . .
O5W O 1.3571(14) 0.9553(10) 0.5264(7) 0.052(4) Uani 0.50 1 d P . .
O6W O 1.2491(6) 0.7793(6) 0.3424(4) 0.043(2) Uani 1 1 d . . .
O7W O 0.905(2) 1.0558(17) 0.4120(11) 0.091(6) Uani 0.50 1 d P . .
O8W O 1.054(2) 1.1309(19) 0.4450(14) 0.119(9) Uani 0.50 1 d P . .
O9W O 0.9374(8) 1.2202(7) 0.1901(5) 0.062(3) Uani 1 1 d . . .
O10W O 0.7348(7) 1.0827(6) 0.2552(5) 0.053(2) Uani 1 1 d . . .
O11W O 0.0144(8) 0.3453(7) 0.3933(4) 0.059(2) Uani 1 1 d . . .
O12W O 0.2855(8) -0.1070(7) 0.1224(6) 0.072(3) Uani 1 1 d . . .
O13W O 0.5603(6) -0.0572(6) 0.0833(4) 0.0415(19) Uani 1 1 d . . .
O14W O 0.1683(6) 0.0096(6) -0.0559(5) 0.050(2) Uani 1 1 d . . .
O15W O 0.0206(8) -0.1478(7) 0.0546(5) 0.066(3) Uani 1 1 d . . .
O16W O -0.0057(7) 0.6831(6) -0.0691(5) 0.049(2) Uani 1 1 d . . .
O17W O 0.3874(11) 0.0216(9) 0.2971(7) 0.111(4) Uani 1 1 d . . .
O18W O 1.1816(10) 0.9977(9) 0.4009(9) 0.128(5) Uani 1 1 d . . .

loop_
_atom_site_aniso_label
_atom_site_aniso_U_11
_atom_site_aniso_U_22
_atom_site_aniso_U_33
_atom_site_aniso_U_23
_atom_site_aniso_U_13
_atom_site_aniso_U_12
Ge1 0.0182(4) 0.0174(4) 0.0148(4) 0.0055(3) 0.0076(3) 0.0088(3)
Mo1 0.0155(3) 0.0112(3) 0.0050(3) 0.0047(2) 0.0054(2) 0.0083(2)
Mo2 0.0190(3) 0.0177(3) 0.0074(3) 0.0036(3) 0.0061(2) 0.0109(3)
Mo3 0.0131(3) 0.0181(3) 0.0104(3) 0.0033(3) 0.0012(3) 0.0069(3)
Mo4 0.0231(3) 0.0228(4) 0.0221(4) 0.0101(3) 0.0085(3) 0.0068(3)
Mo5 0.0205(3) 0.0327(4) 0.0197(4) 0.0093(3) 0.0102(3) 0.0096(3)
Mo6 0.0327(4) 0.0210(4) 0.0200(4) 0.0060(3) 0.0100(3) 0.0153(3)
Mo7 0.0268(4) 0.0181(4) 0.0224(4) 0.0058(3) 0.0054(3) 0.0074(3)
Mo8 0.0176(3) 0.0250(4) 0.0145(3) 0.0063(3) 0.0080(3) 0.0115(3)
Mo9 0.0222(3) 0.0183(3) 0.0109(3) 0.0055(3) 0.0068(3) 0.0135(3)
Mn1 0.0225(6) 0.0264(7) 0.0223(6) 0.0089(5) 0.0091(5) 0.0126(5)
Mn2 0.0232(6) 0.0217(6) 0.0189(6) 0.0073(5) 0.0087(5) 0.0111(5)
O1 0.038(3) 0.044(4) 0.021(3) 0.011(3) 0.011(3) 0.023(3)
O2 0.041(3) 0.039(3) 0.020(3) 0.011(3) 0.019(2) 0.023(3)
O3 0.019(3) 0.044(4) 0.022(3) 0.012(3) 0.003(2) 0.011(3)
O4 0.033(3) 0.022(3) 0.039(4) 0.004(3) 0.017(3) 0.008(3)
O5 0.027(3) 0.025(3) 0.035(3) 0.004(3) 0.015(3) 0.010(2)
O6 0.047(3) 0.027(3) 0.034(4) 0.000(3) 0.012(3) 0.020(3)
O7 0.030(3) 0.029(3) 0.029(3) 0.000(3) 0.008(3) 0.012(3)
O8 0.034(3) 0.038(3) 0.041(4) 0.016(3) 0.021(3) 0.018(3)
O9 0.030(3) 0.034(3) 0.020(3) 0.002(3) 0.009(2) 0.017(3)
O10 0.029(3) 0.022(3) 0.021(3) 0.004(2) 0.012(2) 0.010(2)
O11 0.024(3) 0.034(3) 0.026(3) 0.012(3) 0.014(2) 0.011(3)
O12 0.019(3) 0.028(3) 0.031(3) 0.009(3) 0.012(2) 0.008(2)
O13 0.030(3) 0.025(3) 0.026(3) 0.008(3) 0.014(2) 0.011(2)
O14 0.018(3) 0.020(3) 0.031(3) 0.010(2) 0.012(2) 0.006(2)
O15 0.018(3) 0.024(3) 0.027(3) -0.002(3) 0.007(2) 0.005(2)
O16 0.028(3) 0.032(3) 0.025(3) 0.007(3) 0.013(2) 0.014(3)
O17 0.026(3) 0.023(3) 0.014(3) 0.003(2) 0.005(2) 0.005(2)
O18 0.028(3) 0.019(3) 0.028(3) 0.009(2) 0.014(2) 0.011(2)
O19 0.030(3) 0.029(3) 0.022(3) 0.014(2) 0.011(2) 0.013(2)
O20 0.037(3) 0.035(3) 0.022(3) 0.006(3) 0.011(2) 0.024(3)
O21 0.024(3) 0.026(3) 0.023(3) 0.007(2) 0.014(2) 0.012(2)
O22 0.031(3) 0.032(3) 0.023(3) 0.009(3) 0.014(2) 0.017(3)
O23 0.029(3) 0.021(3) 0.031(3) 0.001(3) 0.011(3) 0.011(2)
O24 0.025(3) 0.032(3) 0.023(3) 0.008(3) 0.010(2) 0.013(2)
O25 0.032(3) 0.033(3) 0.026(3) 0.015(3) 0.017(2) 0.016(3)
O26 0.028(3) 0.027(3) 0.020(3) 0.011(2) 0.009(2) 0.014(2)
O27 0.024(3) 0.032(3) 0.027(3) 0.005(3) 0.010(3) 0.007(3)
O28 0.031(3) 0.031(3) 0.020(3) 0.008(3) 0.007(2) 0.013(3)
O29 0.038(3) 0.024(3) 0.021(3) 0.011(2) 0.008(2) 0.018(2)
O30 0.025(3) 0.035(3) 0.021(3) 0.011(3) 0.010(2) 0.013(3)
O31 0.022(3) 0.023(3) 0.016(3) 0.002(2) 0.009(2) 0.009(2)
O32 0.030(3) 0.022(3) 0.019(3) 0.006(2) 0.013(2) 0.016(2)
O33 0.022(3) 0.015(3) 0.019(3) 0.008(2) 0.010(2) 0.007(2)
O34 0.024(3) 0.019(3) 0.017(3) 0.006(2) 0.008(2) 0.013(2)
Na1 0.068(3) 0.069(3) 0.069(3) 0.015(3) 0.033(2) 0.020(3)
Na2 0.054(2) 0.045(2) 0.040(2) 0.0173(17) 0.0253(17) 0.0260(18)
Na3 0.087(3) 0.061(3) 0.068(3) 0.024(2) 0.027(3) 0.041(2)
Na4 0.0384(18) 0.044(2) 0.054(2) 0.0202(18) 0.0250(17) 0.0240(16)
Na5 0.048(2) 0.035(2) 0.039(2) 0.0040(18) 0.0122(18) 0.0201(18)
Na6 0.108(4) 0.109(5) 0.121(5) 0.084(4) 0.088(4) 0.082(4)
O1W 0.034(3) 0.052(4) 0.035(3) 0.015(3) 0.017(3) 0.029(3)
O2W 0.066(6) 0.194(11) 0.074(6) 0.073(7) 0.029(5) 0.047(7)
O3W 0.060(5) 0.070(6) 0.065(5) -0.005(5) 0.022(4) 0.020(4)
O4W 0.070(4) 0.053(4) 0.043(4) 0.012(3) 0.024(4) 0.032(4)
O5W 0.098(9) 0.033(6) 0.012(6) -0.018(5) -0.025(7) 0.056(6)
O6W 0.037(3) 0.042(4) 0.043(4) -0.002(3) 0.018(3) 0.014(3)
O7W 0.145(13) 0.111(13) 0.065(11) 0.033(10) 0.057(10) 0.089(11)
O8W 0.084(14) 0.081(14) 0.120(17) -0.057(13) 0.026(13) -0.004(12)
O9W 0.060(5) 0.056(5) 0.057(5) 0.020(4) 0.011(4) 0.018(4)
O10W 0.056(4) 0.037(4) 0.076(5) 0.017(4) 0.030(4) 0.024(3)
O11W 0.066(5) 0.079(5) 0.035(4) 0.015(4) 0.018(4) 0.034(4)
O12W 0.093(5) 0.058(5) 0.090(6) 0.034(4) 0.058(5) 0.036(4)
O13W 0.034(3) 0.040(4) 0.046(4) 0.015(3) 0.012(3) 0.012(3)
O14W 0.039(4) 0.061(4) 0.056(4) 0.020(4) 0.016(3) 0.029(3)
O15W 0.088(5) 0.054(5) 0.077(5) 0.035(4) 0.050(4) 0.032(4)
O16W 0.043(4) 0.053(4) 0.050(4) 0.021(4) 0.007(3) 0.023(3)
O17W 0.137(9) 0.082(7) 0.125(9) 0.045(6) 0.049(7) 0.053(6)
O18W 0.068(7) 0.086(8) 0.184(12) 0.040(8) -0.003(8) 0.020(6)

loop_
_atom_type_symbol
_atom_type_description
_atom_type_scat_dispersion_real
_atom_type_scat_dispersion_imag
_atom_type_scat_source
Ge Ge 0.1547 1.8001 'International Tables Vol C Tables 4.2.6.8 and 6.1.1.4'
Mn Mn 0.3368 0.7283 'International Tables Vol C Tables 4.2.6.8 and 6.1.1.4'
Mo Mo -1.6832 0.6857 'International Tables Vol C Tables 4.2.6.8 and 6.1.1.4'
O O 0.0106 0.0060 'International Tables Vol C Tables 4.2.6.8 and 6.1.1.4'
Na Na 0.0362 0.0249 'International Tables Vol C Tables 4.2.6.8 and 6.1.1.4'
H H 0.0000 0.0000 'International Tables Vol C Tables 4.2.6.8 and 6.1.1.4'

loop_
_geom_angle_atom_site_label_1
_geom_angle_atom_site_label_2
_geom_angle_atom_site_label_3
_geom_angle
_geom_angle_site_symmetry_1
_geom_angle_site_symmetry_3
_geom_angle_publ_flag
O34 Ge1 O31 110.4(2) . . ?
O34 Ge1 O33 110.7(3) . . ?
O31 Ge1 O33 109.1(3) . . ?
O34 Ge1 O32 110.2(3) . . ?
O31 Ge1 O32 107.5(3) . . ?
O33 Ge1 O32 108.8(2) . . ?
O1 Mo1 O19 100.3(3) . . ?
O1 Mo1 O20 98.2(3) . . ?
O19 Mo1 O20 91.6(3) . . ?
O1 Mo1 O10 101.7(3) . . ?
O19 Mo1 O10 88.7(2) . . ?
O20 Mo1 O10 159.7(3) . . ?
O1 Mo1 O12 101.9(3) . . ?
O19 Mo1 O12 157.7(3) . . ?
O20 Mo1 O12 86.7(3) . . ?
O10 Mo1 O12 85.4(2) . . ?
O1 Mo1 O31 168.8(2) . . ?
O19 Mo1 O31 73.1(2) . . ?
O20 Mo1 O31 73.4(2) . . ?
O10 Mo1 O31 87.3(2) . . ?
O12 Mo1 O31 85.2(2) . . ?
O1 Mo1 Na1 91.3(2) . 2_666 ?
O19 Mo1 Na1 47.4(2) . 2_666 ?
O20 Mo1 Na1 138.95(18) . 2_666 ?
O10 Mo1 Na1 44.84(18) . 2_666 ?
O12 Mo1 Na1 130.3(2) . 2_666 ?
O31 Mo1 Na1 90.54(17) . 2_666 ?
O1 Mo1 Na4 88.8(2) . 1_655 ?
O19 Mo1 Na4 138.5(2) . 1_655 ?
O20 Mo1 Na4 46.93(18) . 1_655 ?
O10 Mo1 Na4 129.27(17) . 1_655 ?
O12 Mo1 Na4 43.9(2) . 1_655 ?
O31 Mo1 Na4 90.53(15) . 1_655 ?
Na1 Mo1 Na4 173.93(10) 2_666 1_655 ?
O2 Mo2 O22 100.9(3) . . ?
O2 Mo2 O21 101.2(3) . . ?
O22 Mo2 O21 94.8(3) . . ?
O2 Mo2 O10 99.4(3) . . ?
O22 Mo2 O10 158.5(3) . . ?
O21 Mo2 O10 87.9(2) . . ?
O2 Mo2 O11 99.9(3) . . ?
O22 Mo2 O11 87.8(3) . . ?
O21 Mo2 O11 157.9(2) . . ?
O10 Mo2 O11 82.0(2) . . ?
O2 Mo2 O32 173.5(3) . . ?
O22 Mo2 O32 74.8(2) . . ?
O21 Mo2 O32 74.5(2) . . ?
O10 Mo2 O32 85.4(2) . . ?
O11 Mo2 O32 85.0(2) . . ?
O2 Mo2 Na1 89.8(2) . 2_666 ?
O22 Mo2 Na1 141.3(2) . 2_666 ?
O21 Mo2 Na1 46.6(2) . 2_666 ?
O10 Mo2 Na1 45.08(19) . 2_666 ?
O11 Mo2 Na1 127.1(2) . 2_666 ?
O32 Mo2 Na1 90.61(16) . 2_666 ?
O3 Mo3 O23 100.6(3) . . ?
O3 Mo3 O11 102.6(3) . . ?
O23 Mo3 O11 93.0(3) . . ?
O3 Mo3 O12 102.3(3) . . ?
O23 Mo3 O12 156.5(2) . . ?
O11 Mo3 O12 87.1(3) . . ?
O3 Mo3 O24 97.2(3) . . ?
O23 Mo3 O24 89.1(3) . . ?
O11 Mo3 O24 159.3(2) . . ?
O12 Mo3 O24 82.9(2) . . ?
O3 Mo3 O33 167.9(3) . . ?
O23 Mo3 O33 73.7(2) . . ?
O11 Mo3 O33 88.5(2) . . ?
O12 Mo3 O33 82.8(2) . . ?
O24 Mo3 O33 72.3(2) . . ?
O3 Mo3 Na4 89.0(2) . 1_655 ?
O23 Mo3 Na4 132.4(2) . 1_655 ?
O11 Mo3 Na4 130.40(19) . 1_655 ?
O12 Mo3 Na4 43.33(19) . 1_655 ?
O24 Mo3 Na4 43.37(19) . 1_655 ?
O33 Mo3 Na4 87.33(15) . 1_655 ?
O4 Mo4 O25 103.3(3) . . ?
O4 Mo4 O13 102.1(3) . . ?
O25 Mo4 O13 97.5(3) . . ?
O4 Mo4 O18 97.9(3) . . ?
O25 Mo4 O18 88.8(3) . . ?
O13 Mo4 O18 157.0(2) . . ?
O4 Mo4 O19 95.7(3) . . ?
O25 Mo4 O19 159.3(2) . . ?
O13 Mo4 O19 86.4(2) . . ?
O18 Mo4 O19 80.4(2) . . ?
O4 Mo4 O31 164.2(3) . . ?
O25 Mo4 O31 88.6(2) . . ?
O13 Mo4 O31 86.4(2) . . ?
O18 Mo4 O31 71.6(2) . . ?
O19 Mo4 O31 71.4(2) . . ?
O4 Mo4 Na1 87.7(2) . 2_666 ?
O25 Mo4 Na1 141.8(2) . 2_666 ?
O13 Mo4 Na1 44.3(2) . 2_666 ?
O18 Mo4 Na1 126.40(18) . 2_666 ?
O19 Mo4 Na1 46.0(2) . 2_666 ?
O31 Mo4 Na1 89.35(16) . 2_666 ?
O5 Mo5 O26 104.7(3) . . ?
O5 Mo5 O14 100.6(3) . . ?
O26 Mo5 O14 95.2(3) . . ?
O5 Mo5 O13 100.1(3) . . ?
O26 Mo5 O13 91.2(3) . . ?
O14 Mo5 O13 156.0(2) . . ?
O5 Mo5 O21 93.8(3) . . ?
O26 Mo5 O21 161.1(2) . . ?
O14 Mo5 O21 84.8(2) . . ?
O13 Mo5 O21 81.7(2) . . ?
O5 Mo5 O32 166.0(2) . . ?
O26 Mo5 O32 88.6(2) . . ?
O14 Mo5 O32 73.4(2) . . ?
O13 Mo5 O32 83.7(2) . . ?
O21 Mo5 O32 73.3(2) . . ?
O5 Mo5 Na1 86.9(2) . 2_666 ?
O26 Mo5 Na1 133.4(2) . 2_666 ?
O14 Mo5 Na1 127.35(19) . 2_666 ?
O13 Mo5 Na1 42.20(19) . 2_666 ?
O21 Mo5 Na1 42.52(18) . 2_666 ?
O32 Mo5 Na1 86.96(17) . 2_666 ?
O6 Mo6 O27 105.2(3) . . ?
O6 Mo6 O15 101.3(3) . . ?
O27 Mo6 O15 95.8(3) . . ?
O6 Mo6 O14 97.8(3) . . ?
O27 Mo6 O14 91.1(3) . . ?
O15 Mo6 O14 157.2(3) . . ?
O6 Mo6 O22 92.9(3) . . ?
O27 Mo6 O22 160.4(3) . . ?
O15 Mo6 O22 87.7(2) . . ?
O14 Mo6 O22 78.9(2) . . ?
O6 Mo6 O32 163.1(3) . . ?
O27 Mo6 O32 88.5(3) . . ?
O15 Mo6 O32 86.9(2) . . ?
O14 Mo6 O32 71.6(2) . . ?
O22 Mo6 O32 72.4(2) . . ?
O7 Mo7 O28 103.7(3) . . ?
O7 Mo7 O16 100.2(3) . . ?
O28 Mo7 O16 93.3(3) . . ?
O7 Mo7 O15 100.2(3) . . ?
O28 Mo7 O15 93.3(3) . . ?
O16 Mo7 O15 156.4(3) . . ?
O7 Mo7 O23 94.8(3) . . ?
O28 Mo7 O23 161.5(3) . . ?
O16 Mo7 O23 83.0(2) . . ?
O15 Mo7 O23 83.6(2) . . ?
O7 Mo7 O33 166.6(2) . . ?
O28 Mo7 O33 88.8(2) . . ?
O16 Mo7 O33 73.9(2) . . ?
O15 Mo7 O33 83.6(2) . . ?
O23 Mo7 O33 72.8(2) . . ?
O8 Mo8 O29 104.7(3) . . ?
O8 Mo8 O17 101.5(3) . . ?
O29 Mo8 O17 93.4(2) . . ?
O8 Mo8 O16 97.9(3) . . ?
O29 Mo8 O16 91.7(2) . . ?
O17 Mo8 O16 157.9(3) . . ?
O8 Mo8 O24 94.4(3) . . ?
O29 Mo8 O24 160.7(3) . . ?
O17 Mo8 O24 85.4(2) . . ?
O16 Mo8 O24 82.7(2) . . ?
O8 Mo8 O33 165.2(2) . . ?
O29 Mo8 O33 87.5(2) . . ?
O17 Mo8 O33 85.8(2) . . ?
O16 Mo8 O33 73.0(2) . . ?
O24 Mo8 O33 73.2(2) . . ?
O8 Mo8 Na4 85.9(2) . 1_655 ?
O29 Mo8 Na4 137.42(19) . 1_655 ?
O17 Mo8 Na4 44.05(17) . 1_655 ?
O16 Mo8 Na4 128.17(18) . 1_655 ?
O24 Mo8 Na4 45.53(18) . 1_655 ?
O33 Mo8 Na4 90.73(15) . 1_655 ?
O9 Mo9 O30 103.4(3) . . ?
O9 Mo9 O18 102.2(3) . . ?
O30 Mo9 O18 95.3(3) . . ?
O9 Mo9 O20 95.8(3) . . ?
O30 Mo9 O20 159.8(3) . . ?
O18 Mo9 O20 86.9(2) . . ?
O9 Mo9 O17 97.6(3) . . ?
O30 Mo9 O17 88.5(2) . . ?
O18 Mo9 O17 158.3(2) . . ?
O20 Mo9 O17 82.4(2) . . ?
O9 Mo9 O31 168.7(3) . . ?
O30 Mo9 O31 87.8(2) . . ?
O18 Mo9 O31 74.6(2) . . ?
O20 Mo9 O31 73.4(2) . . ?
O17 Mo9 O31 84.3(2) . . ?
O9 Mo9 Na4 85.02(19) . 1_655 ?
O30 Mo9 Na4 129.62(19) . 1_655 ?
O18 Mo9 Na4 131.91(19) . 1_655 ?
O20 Mo9 Na4 45.04(18) . 1_655 ?
O17 Mo9 Na4 41.18(18) . 1_655 ?
O31 Mo9 Na4 89.18(14) . 1_655 ?
O9 Mo9 Na5 68.3(2) . . ?
O30 Mo9 Na5 93.59(18) . . ?
O18 Mo9 Na5 35.36(19) . . ?
O20 Mo9 Na5 99.60(18) . . ?
O17 Mo9 Na5 165.81(19) . . ?
O31 Mo9 Na5 109.80(15) . . ?
Na4 Mo9 Na5 134.10(9) 1_655 . ?
O26 Mn1 O30 172.7(3) . 2_665 ?
O26 Mn1 O27 90.9(2) . . ?
O30 Mn1 O27 91.9(2) 2_665 . ?
O26 Mn1 O1W 86.4(2) . . ?
O30 Mn1 O1W 100.4(3) 2_665 . ?
O27 Mn1 O1W 88.3(2) . . ?
O26 Mn1 O34 90.3(2) . . ?
O30 Mn1 O34 83.1(2) 2_665 . ?
O27 Mn1 O34 88.5(2) . . ?
O1W Mn1 O34 175.3(2) . . ?
O26 Mn1 O29 92.3(2) . 2_665 ?
O30 Mn1 O29 84.0(2) 2_665 2_665 ?
O27 Mn1 O29 171.6(2) . 2_665 ?
O1W Mn1 O29 99.6(2) . 2_665 ?
O34 Mn1 O29 83.8(2) . 2_665 ?
O25 Mn2 O28 94.7(2) . 2_665 ?
O25 Mn2 O34 172.7(2) . 2_665 ?
O28 Mn2 O34 92.0(2) 2_665 2_665 ?
O25 Mn2 O29 92.6(2) . 2_665 ?
O28 Mn2 O29 92.4(2) 2_665 2_665 ?
O34 Mn2 O29 90.0(2) 2_665 2_665 ?
O25 Mn2 O30 94.1(2) . . ?
O28 Mn2 O30 94.4(2) 2_665 . ?
O34 Mn2 O30 82.5(2) 2_665 . ?
O29 Mn2 O30 170.0(2) 2_665 . ?
O25 Mn2 O34 91.4(2) . . ?
O28 Mn2 O34 173.0(2) 2_665 . ?
O34 Mn2 O34 82.1(2) 2_665 . ?
O29 Mn2 O34 83.9(2) 2_665 . ?
O30 Mn2 O34 88.6(2) . . ?
Mo1 O1 Na2 148.2(4) . 2_766 ?
Mo2 O2 Na1 148.6(4) . . ?
Mo3 O3 Na2 135.8(3) . . ?
Mo4 O4 Na6 125.1(3) . . ?
Mo5 O5 Na4 173.7(4) . . ?
Mo7 O7 Na3 144.7(4) . . ?
Mo9 O9 Na5 149.2(3) . 2_655 ?
Mo1 O10 Mo2 153.3(3) . . ?
Mo1 O10 Na1 101.9(3) . 2_666 ?
Mo2 O10 Na1 100.8(3) . 2_666 ?
Mo3 O11 Mo2 153.9(3) . . ?
Mo3 O12 Mo1 150.8(4) . . ?
Mo3 O12 Na4 104.7(3) . 1_655 ?
Mo1 O12 Na4 103.6(3) . 1_655 ?
Mo4 O13 Mo5 147.4(3) . . ?
Mo4 O13 Na1 104.7(3) . 2_666 ?
Mo5 O13 Na1 105.8(3) . 2_666 ?
Mo5 O14 Mo6 118.8(3) . . ?
Mo6 O15 Mo7 147.7(3) . . ?
Mo7 O16 Mo8 117.7(3) . . ?
Mo8 O17 Mo9 148.4(3) . . ?
Mo8 O17 Na4 103.5(2) . 1_655 ?
Mo9 O17 Na4 106.3(3) . 1_655 ?
Mo9 O18 Mo4 118.1(3) . . ?
Mo9 O18 Na5 117.3(3) . . ?
Mo4 O18 Na5 123.0(3) . . ?
Mo1 O19 Mo4 120.4(3) . . ?
Mo1 O19 Na1 99.9(2) . 2_666 ?
Mo4 O19 Na1 98.3(3) . 2_666 ?
Mo1 O20 Mo9 120.4(3) . . ?
Mo1 O20 Na4 100.7(2) . 1_655 ?
Mo9 O20 Na4 102.2(3) . 1_655 ?
Mo2 O21 Mo5 118.6(3) . . ?
Mo2 O21 Na1 101.3(3) . 2_666 ?
Mo5 O21 Na1 104.0(2) . 2_666 ?
Mo2 O22 Mo6 119.0(3) . . ?
Mo3 O23 Mo7 120.3(3) . . ?
Mo3 O24 Mo8 118.6(3) . . ?
Mo3 O24 Na4 103.2(3) . 1_655 ?
Mo8 O24 Na4 98.0(2) . 1_655 ?
Mo4 O25 Mn2 138.7(3) . . ?
Mo5 O26 Mn1 136.9(3) . . ?
Mo6 O27 Mn1 138.2(4) . . ?
Mo7 O28 Mn2 136.5(4) . 2_665 ?
Mo8 O29 Mn2 135.4(3) . 2_665 ?
Mo8 O29 Mn1 125.4(3) . 2_665 ?
Mn2 O29 Mn1 95.8(2) 2_665 2_665 ?
Mo9 O30 Mn1 129.9(3) . 2_665 ?
Mo9 O30 Mn2 131.5(3) . . ?
Mn1 O30 Mn2 96.9(2) 2_665 . ?
Ge1 O31 Mo4 121.3(3) . . ?
Ge1 O31 Mo9 123.1(3) . . ?
Mo4 O31 Mo9 94.71(19) . . ?
Ge1 O31 Mo1 122.4(2) . . ?
Mo4 O31 Mo1 95.2(2) . . ?
Mo9 O31 Mo1 92.7(2) . . ?
Ge1 O32 Mo6 119.5(3) . . ?
Ge1 O32 Mo5 123.3(3) . . ?
Mo6 O32 Mo5 94.4(2) . . ?
Ge1 O32 Mo2 125.0(3) . . ?
Mo6 O32 Mo2 93.74(19) . . ?
Mo5 O32 Mo2 93.0(2) . . ?
Ge1 O33 Mo7 122.8(3) . . ?
Ge1 O33 Mo8 121.9(3) . . ?
Mo7 O33 Mo8 94.1(2) . . ?
Ge1 O33 Mo3 121.6(3) . . ?
Mo7 O33 Mo3 93.22(17) . . ?
Mo8 O33 Mo3 95.9(2) . . ?
Ge1 O34 Mn2 119.8(3) . 2_665 ?
Ge1 O34 Mn1 121.3(3) . . ?
Mn2 O34 Mn1 96.7(2) 2_665 . ?
Ge1 O34 Mn2 119.7(3) . . ?
Mn2 O34 Mn2 97.9(2) 2_665 . ?
Mn1 O34 Mn2 95.84(19) . . ?
O2W Na1 O2 89.1(4) . . ?
O2W Na1 O10 156.9(4) . 2_666 ?
O2 Na1 O10 113.6(3) . 2_666 ?
O2W Na1 O21 118.4(4) . 2_666 ?
O2 Na1 O21 81.9(3) . 2_666 ?
O10 Na1 O21 63.9(2) 2_666 2_666 ?
O2W Na1 O13 82.7(3) . 2_666 ?
O2 Na1 O13 133.9(3) . 2_666 ?
O10 Na1 O13 78.4(2) 2_666 2_666 ?
O21 Na1 O13 63.3(2) 2_666 2_666 ?
O2W Na1 O19 96.0(4) . 2_666 ?
O2 Na1 O19 161.8(3) . 2_666 ?
O10 Na1 O19 63.8(2) 2_666 2_666 ?
O21 Na1 O19 110.5(3) 2_666 2_666 ?
O13 Na1 O19 64.1(2) 2_666 2_666 ?
O2W Na1 O3W 91.4(4) . 1_455 ?
O2 Na1 O3W 77.3(3) . 1_455 ?
O10 Na1 O3W 97.4(3) 2_666 1_455 ?
O21 Na1 O3W 143.2(3) 2_666 1_455 ?
O13 Na1 O3W 147.8(3) 2_666 1_455 ?
O19 Na1 O3W 85.2(3) 2_666 1_455 ?
O2W Na1 Mo2 150.0(4) . 2_666 ?
O2 Na1 Mo2 90.2(2) . 2_666 ?
O10 Na1 Mo2 34.13(15) 2_666 2_666 ?
O21 Na1 Mo2 32.19(13) 2_666 2_666 ?
O13 Na1 Mo2 76.35(18) 2_666 2_666 ?
O19 Na1 Mo2 93.9(2) 2_666 2_666 ?
O3W Na1 Mo2 117.6(2) 1_455 2_666 ?
O2W Na1 Mo1 128.6(4) . 2_666 ?
O2 Na1 Mo1 137.7(2) . 2_666 ?
O10 Na1 Mo1 33.27(15) 2_666 2_666 ?
O21 Na1 Mo1 93.1(2) 2_666 2_666 ?
O13 Na1 Mo1 76.65(19) 2_666 2_666 ?
O19 Na1 Mo1 32.72(14) 2_666 2_666 ?
O3W Na1 Mo1 82.7(2) 1_455 2_666 ?
Mo2 Na1 Mo1 66.83(9) 2_666 2_666 ?
O2W Na1 Mo4 79.3(3) . 2_666 ?
O2 Na1 Mo4 161.7(3) . 2_666 ?
O10 Na1 Mo4 77.73(19) 2_666 2_666 ?
O21 Na1 Mo4 91.2(2) 2_666 2_666 ?
O13 Na1 Mo4 30.99(15) 2_666 2_666 ?
O19 Na1 Mo4 35.72(14) 2_666 2_666 ?
O3W Na1 Mo4 116.8(3) 1_455 2_666 ?
Mo2 Na1 Mo4 92.87(13) 2_666 2_666 ?
Mo1 Na1 Mo4 59.26(9) 2_666 2_666 ?
O2W Na1 Mo5 94.3(3) . 2_666 ?
O2 Na1 Mo5 104.7(2) . 2_666 ?
O10 Na1 Mo5 76.6(2) 2_666 2_666 ?
O21 Na1 Mo5 33.46(14) 2_666 2_666 ?
O13 Na1 Mo5 32.01(15) 2_666 2_666 ?
O19 Na1 Mo5 92.3(2) 2_666 2_666 ?
O3W Na1 Mo5 174.0(3) 1_455 2_666 ?
Mo2 Na1 Mo5 57.07(9) 2_666 2_666 ?
Mo1 Na1 Mo5 92.27(13) 2_666 2_666 ?
Mo4 Na1 Mo5 62.64(9) 2_666 2_666 ?
O1 Na2 O6W 170.7(3) 2_766 . ?
O1 Na2 O5W 98.6(4) 2_766 . ?
O6W Na2 O5W 85.6(4) . . ?
O1 Na2 O4W 77.4(3) 2_766 . ?
O6W Na2 O4W 100.1(3) . . ?
O5W Na2 O4W 167.5(4) . . ?
O1 Na2 O3 84.8(2) 2_766 . ?
O6W Na2 O3 86.5(2) . . ?
O5W Na2 O3 98.7(4) . . ?
O4W Na2 O3 92.7(3) . . ?
O1 Na2 O3W 85.8(3) 2_766 . ?
O6W Na2 O3W 102.8(3) . . ?
O5W Na2 O3W 85.0(4) . . ?
O4W Na2 O3W 82.9(3) . . ?
O3 Na2 O3W 170.3(3) . . ?
O8W Na3 O9W 167.5(6) . . ?
O8W Na3 O2W 82.0(6) . 2_776 ?
O9W Na3 O2W 91.5(4) . 2_776 ?
O8W Na3 O10W 112.3(6) . . ?
O9W Na3 O10W 77.1(3) . . ?
O2W Na3 O10W 158.4(4) 2_776 . ?
O8W Na3 O7W 37.1(7) . . ?
O9W Na3 O7W 153.2(6) . . ?
O2W Na3 O7W 113.8(6) 2_776 . ?
O10W Na3 O7W 76.1(5) . . ?
O8W Na3 O11W 82.3(6) . 1_665 ?
O9W Na3 O11W 89.0(3) . 1_665 ?
O2W Na3 O11W 103.8(4) 2_776 1_665 ?
O10W Na3 O11W 94.5(3) . 1_665 ?
O7W Na3 O11W 92.8(5) . 1_665 ?
O8W Na3 O7 93.8(6) . . ?
O9W Na3 O7 95.2(3) . . ?
O2W Na3 O7 77.3(4) 2_776 . ?
O10W Na3 O7 85.3(3) . . ?
O7W Na3 O7 82.9(5) . . ?
O11W Na3 O7 175.7(3) 1_665 . ?
O8W Na3 Na4 123.7(6) . 1_665 ?
O9W Na3 Na4 47.9(2) . 1_665 ?
O2W Na3 Na4 105.5(4) 2_776 1_665 ?
O10W Na3 Na4 80.6(2) . 1_665 ?
O7W Na3 Na4 126.1(5) . 1_665 ?
O11W Na3 Na4 41.5(2) 1_665 1_665 ?
O7 Na3 Na4 142.5(2) . 1_665 ?
O11W Na4 O5 93.2(3) . . ?
O11W Na4 O17 156.0(3) . 1_455 ?
O5 Na4 O17 108.4(3) . 1_455 ?
O11W Na4 O24 126.9(3) . 1_455 ?
O5 Na4 O24 87.2(2) . 1_455 ?
O17 Na4 O24 66.0(2) 1_455 1_455 ?
O11W Na4 O12 91.9(3) . 1_455 ?
O5 Na4 O12 145.4(2) . 1_455 ?
O17 Na4 O12 76.3(2) 1_455 1_455 ?
O24 Na4 O12 62.7(2) 1_455 1_455 ?
O11W Na4 O20 93.4(3) . 1_455 ?
O5 Na4 O20 151.3(3) . 1_455 ?
O17 Na4 O20 62.7(2) 1_455 1_455 ?
O24 Na4 O20 110.6(2) 1_455 1_455 ?
O12 Na4 O20 62.2(2) 1_455 1_455 ?
O11W Na4 O9W 85.1(3) . 1_445 ?
O5 Na4 O9W 73.2(3) . 1_445 ?
O17 Na4 O9W 91.3(2) 1_455 1_445 ?
O24 Na4 O9W 143.9(3) 1_455 1_445 ?
O12 Na4 O9W 141.4(3) 1_455 1_445 ?
O20 Na4 O9W 79.6(2) 1_455 1_445 ?
O11W Na4 Mo8 163.0(3) . 1_455 ?
O5 Na4 Mo8 89.98(19) . 1_455 ?
O17 Na4 Mo8 32.45(14) 1_455 1_455 ?
O24 Na4 Mo8 36.51(14) 1_455 1_455 ?
O12 Na4 Mo8 76.22(18) 1_455 1_455 ?
O20 Na4 Mo8 91.81(17) 1_455 1_455 ?
O9W Na4 Mo8 111.8(2) 1_445 1_455 ?
O11W Na4 Mo1 83.4(2) . 1_455 ?
O5 Na4 Mo1 175.6(2) . 1_455 ?
O17 Na4 Mo1 75.42(17) 1_455 1_455 ?
O24 Na4 Mo1 92.46(18) 1_455 1_455 ?
O12 Na4 Mo1 32.43(13) 1_455 1_455 ?
O20 Na4 Mo1 32.41(14) 1_455 1_455 ?
O9W Na4 Mo1 109.3(2) 1_445 1_455 ?
Mo8 Na4 Mo1 92.40(9) 1_455 1_455 ?
O11W Na4 Mo3 103.4(2) . 1_455 ?
O5 Na4 Mo3 113.98(19) . 1_455 ?
O17 Na4 Mo3 77.54(17) 1_455 1_455 ?
O24 Na4 Mo3 33.43(15) 1_455 1_455 ?
O12 Na4 Mo3 31.95(14) 1_455 1_455 ?
O20 Na4 Mo3 91.53(17) 1_455 1_455 ?
O9W Na4 Mo3 168.1(2) 1_445 1_455 ?
Mo8 Na4 Mo3 60.20(7) 1_455 1_455 ?
Mo1 Na4 Mo3 64.24(7) 1_455 1_455 ?
O11W Na4 Na3 43.9(2) . 1_445 ?
O5 Na4 Na3 84.5(2) . 1_445 ?
O17 Na4 Na3 126.2(2) 1_455 1_445 ?
O24 Na4 Na3 167.0(2) 1_455 1_445 ?
O12 Na4 Na3 121.3(2) 1_455 1_445 ?
O20 Na4 Na3 81.00(19) 1_455 1_445 ?
O9W Na4 Na3 41.5(2) 1_445 1_445 ?
Mo8 Na4 Na3 153.09(15) 1_455 1_445 ?
Mo1 Na4 Na3 94.99(13) 1_455 1_445 ?
Mo3 Na4 Na3 145.21(16) 1_455 1_445 ?
O11W Na4 Mo9 124.6(2) . 1_455 ?
O5 Na4 Mo9 127.5(2) . 1_455 ?
O17 Na4 Mo9 32.50(14) 1_455 1_455 ?
O24 Na4 Mo9 94.67(17) 1_455 1_455 ?
O12 Na4 Mo9 75.06(15) 1_455 1_455 ?
O20 Na4 Mo9 32.80(14) 1_455 1_455 ?
O9W Na4 Mo9 75.27(19) 1_445 1_455 ?
Mo8 Na4 Mo9 64.65(7) 1_455 1_455 ?
Mo1 Na4 Mo9 56.98(6) 1_455 1_455 ?
Mo3 Na4 Mo9 92.98(9) 1_455 1_455 ?
Na3 Na4 Mo9 98.30(12) 1_445 1_455 ?
O18 Na5 O12W 96.9(3) . . ?
O18 Na5 O9 164.3(3) . 2_655 ?
O12W Na5 O9 96.7(3) . 2_655 ?
O18 Na5 O13W 90.4(2) . 2_655 ?
O12W Na5 O13W 172.6(3) . 2_655 ?
O9 Na5 O13W 75.9(2) 2_655 2_655 ?
O18 Na5 O13W 97.8(2) . . ?
O12W Na5 O13W 85.9(3) . . ?
O9 Na5 O13W 75.5(2) 2_655 . ?
O13W Na5 O13W 92.8(3) 2_655 . ?
O18 Na5 O14W 90.5(3) . . ?
O12W Na5 O14W 100.1(3) . . ?
O9 Na5 O14W 94.7(2) 2_655 . ?
O13W Na5 O14W 80.1(3) 2_655 . ?
O13W Na5 O14W 169.2(3) . . ?
O18 Na5 Na5 96.0(2) . 2_655 ?
O12W Na5 Na5 131.5(3) . 2_655 ?
O9 Na5 Na5 69.02(19) 2_655 2_655 ?
O13W Na5 Na5 46.78(19) 2_655 2_655 ?
O13W Na5 Na5 46.02(19) . 2_655 ?
O14W Na5 Na5 126.4(3) . 2_655 ?
O18 Na5 Mo9 27.32(15) . . ?
O12W Na5 Mo9 116.7(2) . . ?
O9 Na5 Mo9 137.2(2) 2_655 . ?
O13W Na5 Mo9 70.12(17) 2_655 . ?
O13W Na5 Mo9 80.79(17) . . ?
O14W Na5 Mo9 104.1(2) . . ?
Na5 Na5 Mo9 68.80(11) 2_655 . ?
O15W Na6 O15W 180.0(6) 2 . ?
O15W Na6 O14W 89.8(3) 2 . ?
O15W Na6 O14W 90.2(3) . . ?
O15W Na6 O14W 90.2(3) 2 2 ?
O15W Na6 O14W 89.8(3) . 2 ?
O14W Na6 O14W 180.0(3) . 2 ?
O15W Na6 O4 78.3(2) 2 2 ?
O15W Na6 O4 101.7(2) . 2 ?
O14W Na6 O4 99.0(2) . 2 ?
O14W Na6 O4 81.0(2) 2 2 ?
O15W Na6 O4 101.7(2) 2 . ?
O15W Na6 O4 78.3(2) . . ?
O14W Na6 O4 81.0(2) . . ?
O14W Na6 O4 99.0(2) 2 . ?
O4 Na6 O4 180.0(2) 2 . ?
Na1 O2W Na3 136.5(6) . 2_776 ?
Na2 O3W Na1 120.7(4) . 1_655 ?
O8W O7W Na3 67.4(13) . . ?
O7W O8W Na3 75.5(12) . . ?
Na3 O9W Na4 90.6(3) . 1_665 ?
Na4 O11W Na3 94.6(3) . 1_445 ?
Na5 O13W Na5 87.2(3) 2_655 . ?
Na6 O14W Na5 120.2(3) . . ?

loop_
_geom_bond_atom_site_label_1
_geom_bond_atom_site_label_2
_geom_bond_distance
_geom_bond_site_symmetry_2
_geom_bond_publ_flag
Ge1 O34 1.745(5) . ?
Ge1 O31 1.751(6) . ?
Ge1 O33 1.754(5) . ?
Ge1 O32 1.771(6) . ?
Mo1 O1 1.713(6) . ?
Mo1 O19 1.885(5) . ?
Mo1 O20 1.907(6) . ?
Mo1 O10 1.926(6) . ?
Mo1 O12 1.930(5) . ?
Mo1 O31 2.367(6) . ?
Mo1 Na1 3.436(5) 2_666 ?
Mo1 Na4 3.497(4) 1_655 ?
Mo2 O2 1.711(6) . ?
Mo2 O22 1.837(6) . ?
Mo2 O21 1.866(5) . ?
Mo2 O10 1.962(6) . ?
Mo2 O11 1.972(6) . ?
Mo2 O32 2.385(5) . ?
Mo2 Na1 3.435(5) 2_666 ?
Mo3 O3 1.718(5) . ?
Mo3 O23 1.859(6) . ?
Mo3 O11 1.864(6) . ?
Mo3 O12 1.926(6) . ?
Mo3 O24 1.992(6) . ?
Mo3 O33 2.403(5) . ?
Mo3 Na4 3.520(4) 1_655 ?
Mo4 O4 1.718(6) . ?
Mo4 O25 1.742(6) . ?
Mo4 O13 1.879(6) . ?
Mo4 O18 2.066(6) . ?
Mo4 O19 2.083(6) . ?
Mo4 O31 2.299(5) . ?
Mo4 Na1 3.530(5) 2_666 ?
Mo5 O5 1.701(6) . ?
Mo5 O26 1.752(6) . ?
Mo5 O14 1.891(6) . ?
Mo5 O13 2.010(6) . ?
Mo5 O21 2.074(5) . ?
Mo5 O32 2.286(6) . ?
Mo5 Na1 3.650(6) 2_666 ?
Mo6 O6 1.714(6) . ?
Mo6 O27 1.746(6) . ?
Mo6 O15 1.878(6) . ?
Mo6 O14 2.003(5) . ?
Mo6 O22 2.115(6) . ?
Mo6 O32 2.284(6) . ?
Mo7 O7 1.700(6) . ?
Mo7 O28 1.755(5) . ?
Mo7 O16 1.944(6) . ?
Mo7 O15 1.975(6) . ?
Mo7 O23 2.072(6) . ?
Mo7 O33 2.290(5) . ?
Mo8 O8 1.710(7) . ?
Mo8 O29 1.796(5) . ?
Mo8 O17 1.901(6) . ?
Mo8 O16 1.983(6) . ?
Mo8 O24 2.070(6) . ?
Mo8 O33 2.302(6) . ?
Mo8 Na4 3.446(4) 1_655 ?
Mo9 O9 1.703(6) . ?
Mo9 O30 1.817(6) . ?
Mo9 O18 1.883(5) . ?
Mo9 O20 1.990(6) . ?
Mo9 O17 2.011(5) . ?
Mo9 O31 2.308(6) . ?
Mo9 Na4 3.591(4) 1_655 ?
Mo9 Na5 3.644(4) . ?
Mn1 O26 2.129(6) . ?
Mn1 O30 2.155(6) 2_665 ?
Mn1 O27 2.166(6) . ?
Mn1 O1W 2.173(7) . ?
Mn1 O34 2.178(6) . ?
Mn1 O29 2.204(5) 2_665 ?
Mn2 O25 2.108(6) . ?
Mn2 O28 2.116(6) 2_665 ?
Mn2 O34 2.171(6) 2_665 ?
Mn2 O29 2.177(6) 2_665 ?
Mn2 O30 2.187(6) . ?
Mn2 O34 2.200(5) . ?
O1 Na2 2.350(7) 2_766 ?
O2 Na1 2.361(8) . ?
O3 Na2 2.462(7) . ?
O4 Na6 2.794(6) . ?
O5 Na4 2.423(7) . ?
O7 Na3 2.495(8) . ?
O9 Na5 2.430(7) 2_655 ?
O10 Na1 2.476(7) 2_666 ?
O12 Na4 2.497(7) 1_655 ?
O13 Na1 2.548(8) 2_666 ?
O17 Na4 2.464(7) 1_655 ?
O18 Na5 2.374(6) . ?
O19 Na1 2.566(8) 2_666 ?
O20 Na4 2.600(7) 1_655 ?
O21 Na1 2.542(8) 2_666 ?
O24 Na4 2.483(7) 1_655 ?
O28 Mn2 2.116(6) 2_665 ?
O29 Mn2 2.177(6) 2_665 ?
O29 Mn1 2.204(5) 2_665 ?
O30 Mn1 2.155(6) 2_665 ?
O34 Mn2 2.171(6) 2_665 ?
Na1 O2W 2.189(11) . ?
Na1 O10 2.476(7) 2_666 ?
Na1 O21 2.542(8) 2_666 ?
Na1 O13 2.548(8) 2_666 ?
Na1 O19 2.566(8) 2_666 ?
Na1 O3W 2.616(12) 1_455 ?
Na1 Mo2 3.435(5) 2_666 ?
Na1 Mo1 3.436(5) 2_666 ?
Na1 Mo4 3.530(5) 2_666 ?
Na1 Mo5 3.650(6) 2_666 ?
Na2 O1 2.350(7) 2_766 ?
Na2 O6W 2.396(8) . ?
Na2 O5W 2.396(12) . ?
Na2 O4W 2.431(9) . ?
Na2 O3W 2.473(9) . ?
Na3 O8W 2.33(3) . ?
Na3 O9W 2.355(10) . ?
Na3 O2W 2.391(12) 2_776 ?
Na3 O10W 2.444(9) . ?
Na3 O7W 2.44(2) . ?
Na3 O11W 2.473(10) 1_665 ?
Na3 Na4 3.554(7) 1_665 ?
Na4 O11W 2.361(9) . ?
Na4 O17 2.464(7) 1_455 ?
Na4 O24 2.483(7) 1_455 ?
Na4 O12 2.497(7) 1_455 ?
Na4 O20 2.600(7) 1_455 ?
Na4 O9W 2.636(10) 1_445 ?
Na4 Mo8 3.446(4) 1_455 ?
Na4 Mo1 3.497(4) 1_455 ?
Na4 Mo3 3.520(4) 1_455 ?
Na4 Na3 3.554(7) 1_445 ?
Na4 Mo9 3.591(4) 1_455 ?
Na5 O12W 2.380(10) . ?
Na5 O9 2.430(7) 2_655 ?
Na5 O13W 2.455(8) 2_655 ?
Na5 O13W 2.486(8) . ?
Na5 O14W 2.495(8) . ?
Na5 Na5 3.408(8) 2_655 ?
Na6 O15W 2.295(8) 2 ?
Na6 O15W 2.295(8) . ?
Na6 O14W 2.402(8) . ?
Na6 O14W 2.402(8) 2 ?
Na6 O4 2.794(6) 2 ?
O2W Na3 2.391(12) 2_776 ?
O3W Na1 2.616(12) 1_655 ?
O7W O8W 1.52(3) . ?
O9W Na4 2.636(10) 1_665 ?
O11W Na3 2.473(10) 1_445 ?
O13W Na5 2.455(8) 2_655 ?

loop_
_geom_torsion_atom_site_label_1
_geom_torsion_atom_site_label_2
_geom_torsion_atom_site_label_3
_geom_torsion_atom_site_label_4
_geom_torsion
_geom_torsion_site_symmetry_1
_geom_torsion_site_symmetry_2
_geom_torsion_site_symmetry_3
_geom_torsion_site_symmetry_4
_geom_torsion_publ_flag
O19 Mo1 O1 Na2 -64.0(6) . . . 2_766 ?
O20 Mo1 O1 Na2 -157.2(6) . . . 2_766 ?
O10 Mo1 O1 Na2 26.8(7) . . . 2_766 ?
O12 Mo1 O1 Na2 114.5(6) . . . 2_766 ?
O31 Mo1 O1 Na2 -116.6(12) . . . 2_766 ?
Na1 Mo1 O1 Na2 -17.2(6) 2_666 . . 2_766 ?
Na4 Mo1 O1 Na2 156.7(6) 1_655 . . 2_766 ?
O22 Mo2 O2 Na1 52.7(7) . . . . ?
O21 Mo2 O2 Na1 -44.4(7) . . . . ?
O10 Mo2 O2 Na1 -134.1(7) . . . . ?
O11 Mo2 O2 Na1 142.4(6) . . . . ?
O32 Mo2 O2 Na1 4(3) . . . . ?
Na1 Mo2 O2 Na1 -89.9(7) 2_666 . . . ?
O23 Mo3 O3 Na2 -67.2(5) . . . . ?
O11 Mo3 O3 Na2 -162.8(5) . . . . ?
O12 Mo3 O3 Na2 107.4(5) . . . . ?
O24 Mo3 O3 Na2 23.2(5) . . . . ?
O33 Mo3 O3 Na2 -6.4(16) . . . . ?
Na4 Mo3 O3 Na2 65.9(5) 1_655 . . . ?
O25 Mo4 O4 Na6 5.3(4) . . . . ?
O13 Mo4 O4 Na6 106.1(4) . . . . ?
O18 Mo4 O4 Na6 -85.3(4) . . . . ?
O19 Mo4 O4 Na6 -166.4(3) . . . . ?
O31 Mo4 O4 Na6 -132.5(8) . . . . ?
Na1 Mo4 O4 Na6 148.2(3) 2_666 . . . ?
O26 Mo5 O5 Na4 -61(3) . . . . ?
O14 Mo5 O5 Na4 37(3) . . . . ?
O13 Mo5 O5 Na4 -155(3) . . . . ?
O21 Mo5 O5 Na4 123(3) . . . . ?
O32 Mo5 O5 Na4 101(3) . . . . ?
Na1 Mo5 O5 Na4 165(3) 2_666 . . . ?
O28 Mo7 O7 Na3 98.4(6) . . . . ?
O16 Mo7 O7 Na3 -165.7(6) . . . . ?
O15 Mo7 O7 Na3 2.5(6) . . . . ?
O23 Mo7 O7 Na3 -81.9(6) . . . . ?
O33 Mo7 O7 Na3 -103.2(12) . . . . ?
O30 Mo9 O9 Na5 -59.3(7) . . . 2_655 ?
O18 Mo9 O9 Na5 39.3(7) . . . 2_655 ?
O20 Mo9 O9 Na5 127.3(7) . . . 2_655 ?
O17 Mo9 O9 Na5 -149.6(7) . . . 2_655 ?
O31 Mo9 O9 Na5 111.7(11) . . . 2_655 ?
Na4 Mo9 O9 Na5 171.1(7) 1_655 . . 2_655 ?
Na5 Mo9 O9 Na5 29.3(6) . . . 2_655 ?
O1 Mo1 O10 Mo2 132.3(7) . . . . ?
O19 Mo1 O10 Mo2 -127.4(7) . . . . ?
O20 Mo1 O10 Mo2 -36.4(11) . . . . ?
O12 Mo1 O10 Mo2 31.1(7) . . . . ?
O31 Mo1 O10 Mo2 -54.3(7) . . . . ?
Na1 Mo1 O10 Mo2 -147.7(8) 2_666 . . . ?
Na4 Mo1 O10 Mo2 34.2(8) 1_655 . . . ?
O1 Mo1 O10 Na1 -79.9(3) . . . 2_666 ?
O19 Mo1 O10 Na1 20.3(3) . . . 2_666 ?
O20 Mo1 O10 Na1 111.4(6) . . . 2_666 ?
O12 Mo1 O10 Na1 178.8(3) . . . 2_666 ?
O31 Mo1 O10 Na1 93.4(2) . . . 2_666 ?
Na4 Mo1 O10 Na1 -178.05(16) 1_655 . . 2_666 ?
O2 Mo2 O10 Mo1 -131.9(7) . . . . ?
O22 Mo2 O10 Mo1 29.5(11) . . . . ?
O21 Mo2 O10 Mo1 127.1(7) . . . . ?
O11 Mo2 O10 Mo1 -33.2(7) . . . . ?
O32 Mo2 O10 Mo1 52.4(7) . . . . ?
Na1 Mo2 O10 Mo1 147.9(8) 2_666 . . . ?
O2 Mo2 O10 Na1 80.2(3) . . . 2_666 ?
O22 Mo2 O10 Na1 -118.4(6) . . . 2_666 ?
O21 Mo2 O10 Na1 -20.8(3) . . . 2_666 ?
O11 Mo2 O10 Na1 179.0(3) . . . 2_666 ?
O32 Mo2 O10 Na1 -95.4(2) . . . 2_666 ?
O3 Mo3 O11 Mo2 -129.3(8) . . . . ?
O23 Mo3 O11 Mo2 129.2(8) . . . . ?
O12 Mo3 O11 Mo2 -27.3(8) . . . . ?
O24 Mo3 O11 Mo2 33.7(14) . . . . ?
O33 Mo3 O11 Mo2 55.6(8) . . . . ?
Na4 Mo3 O11 Mo2 -29.7(9) 1_655 . . . ?
O2 Mo2 O11 Mo3 128.7(8) . . . . ?
O22 Mo2 O11 Mo3 -130.6(8) . . . . ?
O21 Mo2 O11 Mo3 -33.3(13) . . . . ?
O10 Mo2 O11 Mo3 30.4(8) . . . . ?
O32 Mo2 O11 Mo3 -55.7(8) . . . . ?
Na1 Mo2 O11 Mo3 31.3(9) 2_666 . . . ?
O3 Mo3 O12 Mo1 119.4(7) . . . . ?
O23 Mo3 O12 Mo1 -73.9(10) . . . . ?
O11 Mo3 O12 Mo1 17.1(7) . . . . ?
O24 Mo3 O12 Mo1 -144.7(7) . . . . ?
O33 Mo3 O12 Mo1 -71.8(7) . . . . ?
Na4 Mo3 O12 Mo1 -165.5(8) 1_655 . . . ?
O3 Mo3 O12 Na4 -75.1(3) . . . 1_655 ?
O23 Mo3 O12 Na4 91.6(7) . . . 1_655 ?
O11 Mo3 O12 Na4 -177.4(3) . . . 1_655 ?
O24 Mo3 O12 Na4 20.8(2) . . . 1_655 ?
O33 Mo3 O12 Na4 93.7(2) . . . 1_655 ?
O1 Mo1 O12 Mo3 -118.9(7) . . . . ?
O19 Mo1 O12 Mo3 57.3(11) . . . . ?
O20 Mo1 O12 Mo3 143.4(7) . . . . ?
O10 Mo1 O12 Mo3 -17.9(7) . . . . ?
O31 Mo1 O12 Mo3 69.8(7) . . . . ?
Na1 Mo1 O12 Mo3 -16.8(8) 2_666 . . . ?
Na4 Mo1 O12 Mo3 165.6(8) 1_655 . . . ?
O1 Mo1 O12 Na4 75.5(3) . . . 1_655 ?
O19 Mo1 O12 Na4 -108.3(7) . . . 1_655 ?
O20 Mo1 O12 Na4 -22.2(3) . . . 1_655 ?
O10 Mo1 O12 Na4 176.5(3) . . . 1_655 ?
O31 Mo1 O12 Na4 -95.8(3) . . . 1_655 ?
Na1 Mo1 O12 Na4 177.60(16) 2_666 . . 1_655 ?
O4 Mo4 O13 Mo5 -127.2(6) . . . . ?
O25 Mo4 O13 Mo5 -21.8(6) . . . . ?
O18 Mo4 O13 Mo5 83.0(9) . . . . ?
O19 Mo4 O13 Mo5 137.8(6) . . . . ?
O31 Mo4 O13 Mo5 66.3(6) . . . . ?
Na1 Mo4 O13 Mo5 159.0(7) 2_666 . . . ?
O4 Mo4 O13 Na1 73.8(3) . . . 2_666 ?
O25 Mo4 O13 Na1 179.1(3) . . . 2_666 ?
O18 Mo4 O13 Na1 -76.1(7) . . . 2_666 ?
O19 Mo4 O13 Na1 -21.3(3) . . . 2_666 ?
O31 Mo4 O13 Na1 -92.8(2) . . . 2_666 ?
O5 Mo5 O13 Mo4 127.1(6) . . . . ?
O26 Mo5 O13 Mo4 21.9(6) . . . . ?
O14 Mo5 O13 Mo4 -83.8(8) . . . . ?
O21 Mo5 O13 Mo4 -140.4(6) . . . . ?
O32 Mo5 O13 Mo4 -66.5(6) . . . . ?
Na1 Mo5 O13 Mo4 -158.9(7) 2_666 . . . ?
O5 Mo5 O13 Na1 -74.0(3) . . . 2_666 ?
O26 Mo5 O13 Na1 -179.2(3) . . . 2_666 ?
O14 Mo5 O13 Na1 75.2(7) . . . 2_666 ?
O21 Mo5 O13 Na1 18.5(2) . . . 2_666 ?
O32 Mo5 O13 Na1 92.4(2) . . . 2_666 ?
O5 Mo5 O14 Mo6 179.2(3) . . . . ?
O26 Mo5 O14 Mo6 -74.7(3) . . . . ?
O13 Mo5 O14 Mo6 30.2(8) . . . . ?
O21 Mo5 O14 Mo6 86.3(3) . . . . ?
O32 Mo5 O14 Mo6 12.2(3) . . . . ?
Na1 Mo5 O14 Mo6 84.9(3) 2_666 . . . ?
O6 Mo6 O14 Mo5 -178.8(3) . . . . ?
O27 Mo6 O14 Mo5 75.6(4) . . . . ?
O15 Mo6 O14 Mo5 -32.2(8) . . . . ?
O22 Mo6 O14 Mo5 -87.4(3) . . . . ?
O32 Mo6 O14 Mo5 -12.4(3) . . . . ?
O6 Mo6 O15 Mo7 -126.5(7) . . . . ?
O27 Mo6 O15 Mo7 -19.6(7) . . . . ?
O14 Mo6 O15 Mo7 87.3(9) . . . . ?
O22 Mo6 O15 Mo7 141.0(7) . . . . ?
O32 Mo6 O15 Mo7 68.5(7) . . . . ?
O7 Mo7 O15 Mo6 125.1(7) . . . . ?
O28 Mo7 O15 Mo6 20.6(7) . . . . ?
O16 Mo7 O15 Mo6 -85.4(9) . . . . ?
O23 Mo7 O15 Mo6 -141.1(7) . . . . ?
O33 Mo7 O15 Mo6 -67.9(7) . . . . ?
O7 Mo7 O16 Mo8 177.5(3) . . . . ?
O28 Mo7 O16 Mo8 -78.0(3) . . . . ?
O15 Mo7 O16 Mo8 28.0(7) . . . . ?
O23 Mo7 O16 Mo8 83.8(3) . . . . ?
O33 Mo7 O16 Mo8 9.8(3) . . . . ?
O8 Mo8 O16 Mo7 -177.9(3) . . . . ?
O29 Mo8 O16 Mo7 77.0(3) . . . . ?
O17 Mo8 O16 Mo7 -26.5(8) . . . . ?
O24 Mo8 O16 Mo7 -84.4(3) . . . . ?
O33 Mo8 O16 Mo7 -9.8(3) . . . . ?
Na4 Mo8 O16 Mo7 -86.9(3) 1_655 . . . ?
O8 Mo8 O17 Mo9 -127.8(6) . . . . ?
O29 Mo8 O17 Mo9 -22.1(7) . . . . ?
O16 Mo8 O17 Mo9 81.2(8) . . . . ?
O24 Mo8 O17 Mo9 138.6(6) . . . . ?
O33 Mo8 O17 Mo9 65.2(6) . . . . ?
Na4 Mo8 O17 Mo9 160.6(8) 1_655 . . . ?
O8 Mo8 O17 Na4 71.6(3) . . . 1_655 ?
O29 Mo8 O17 Na4 177.4(3) . . . 1_655 ?
O16 Mo8 O17 Na4 -79.4(7) . . . 1_655 ?
O24 Mo8 O17 Na4 -22.0(3) . . . 1_655 ?
O33 Mo8 O17 Na4 -95.4(2) . . . 1_655 ?
O9 Mo9 O17 Mo8 126.3(6) . . . . ?
O30 Mo9 O17 Mo8 23.0(6) . . . . ?
O18 Mo9 O17 Mo8 -77.7(9) . . . . ?
O20 Mo9 O17 Mo8 -138.9(6) . . . . ?
O31 Mo9 O17 Mo8 -65.0(6) . . . . ?
Na4 Mo9 O17 Mo8 -160.3(8) 1_655 . . . ?
Na5 Mo9 O17 Mo8 121.8(7) . . . . ?
O9 Mo9 O17 Na4 -73.4(3) . . . 1_655 ?
O30 Mo9 O17 Na4 -176.7(3) . . . 1_655 ?
O18 Mo9 O17 Na4 82.6(7) . . . 1_655 ?
O20 Mo9 O17 Na4 21.4(3) . . . 1_655 ?
O31 Mo9 O17 Na4 95.3(3) . . . 1_655 ?
Na5 Mo9 O17 Na4 -77.9(8) . . . 1_655 ?
O9 Mo9 O18 Mo4 177.5(3) . . . . ?
O30 Mo9 O18 Mo4 -77.5(3) . . . . ?
O20 Mo9 O18 Mo4 82.3(3) . . . . ?
O17 Mo9 O18 Mo4 21.9(8) . . . . ?
O31 Mo9 O18 Mo4 8.7(3) . . . . ?
Na4 Mo9 O18 Mo4 83.2(4) 1_655 . . . ?
Na5 Mo9 O18 Mo4 -166.3(5) . . . . ?
O9 Mo9 O18 Na5 -16.2(4) . . . . ?
O30 Mo9 O18 Na5 88.7(3) . . . . ?
O20 Mo9 O18 Na5 -111.4(3) . . . . ?
O17 Mo9 O18 Na5 -171.9(5) . . . . ?
O31 Mo9 O18 Na5 175.0(3) . . . . ?
Na4 Mo9 O18 Na5 -110.5(3) 1_655 . . . ?
O4 Mo4 O18 Mo9 -176.8(3) . . . . ?
O25 Mo4 O18 Mo9 80.0(3) . . . . ?
O13 Mo4 O18 Mo9 -26.5(8) . . . . ?
O19 Mo4 O18 Mo9 -82.3(3) . . . . ?
O31 Mo4 O18 Mo9 -8.9(3) . . . . ?
Na1 Mo4 O18 Mo9 -83.8(3) 2_666 . . . ?
O4 Mo4 O18 Na5 17.8(4) . . . . ?
O25 Mo4 O18 Na5 -85.4(3) . . . . ?
O13 Mo4 O18 Na5 168.1(5) . . . . ?
O19 Mo4 O18 Na5 112.3(3) . . . . ?
O31 Mo4 O18 Na5 -174.3(4) . . . . ?
Na1 Mo4 O18 Na5 110.7(3) 2_666 . . . ?
O1 Mo1 O19 Mo4 -172.0(4) . . . . ?
O20 Mo1 O19 Mo4 -73.3(4) . . . . ?
O10 Mo1 O19 Mo4 86.3(4) . . . . ?
O12 Mo1 O19 Mo4 11.8(9) . . . . ?
O31 Mo1 O19 Mo4 -1.3(3) . . . . ?
Na1 Mo1 O19 Mo4 105.8(4) 2_666 . . . ?
Na4 Mo1 O19 Mo4 -72.0(5) 1_655 . . . ?
O1 Mo1 O19 Na1 82.2(3) . . . 2_666 ?
O20 Mo1 O19 Na1 -179.1(3) . . . 2_666 ?
O10 Mo1 O19 Na1 -19.4(3) . . . 2_666 ?
O12 Mo1 O19 Na1 -94.0(7) . . . 2_666 ?
O31 Mo1 O19 Na1 -107.1(3) . . . 2_666 ?
Na4 Mo1 O19 Na1 -177.83(17) 1_655 . . 2_666 ?
O4 Mo4 O19 Mo1 172.1(4) . . . . ?
O25 Mo4 O19 Mo1 15.5(10) . . . . ?
O13 Mo4 O19 Mo1 -86.1(4) . . . . ?
O18 Mo4 O19 Mo1 75.0(4) . . . . ?
O31 Mo4 O19 Mo1 1.3(3) . . . . ?
Na1 Mo4 O19 Mo1 -106.7(4) 2_666 . . . ?
O4 Mo4 O19 Na1 -81.2(3) . . . 2_666 ?
O25 Mo4 O19 Na1 122.2(7) . . . 2_666 ?
O13 Mo4 O19 Na1 20.6(3) . . . 2_666 ?
O18 Mo4 O19 Na1 -178.3(3) . . . 2_666 ?
O31 Mo4 O19 Na1 108.0(3) . . . 2_666 ?
O1 Mo1 O20 Mo9 168.4(3) . . . . ?
O19 Mo1 O20 Mo9 67.8(4) . . . . ?
O10 Mo1 O20 Mo9 -22.7(8) . . . . ?
O12 Mo1 O20 Mo9 -90.0(3) . . . . ?
O31 Mo1 O20 Mo9 -4.0(3) . . . . ?
Na1 Mo1 O20 Mo9 66.8(5) 2_666 . . . ?
Na4 Mo1 O20 Mo9 -111.0(4) 1_655 . . . ?
O1 Mo1 O20 Na4 -80.5(3) . . . 1_655 ?
O19 Mo1 O20 Na4 178.8(3) . . . 1_655 ?
O10 Mo1 O20 Na4 88.3(7) . . . 1_655 ?
O12 Mo1 O20 Na4 21.1(3) . . . 1_655 ?
O31 Mo1 O20 Na4 107.0(3) . . . 1_655 ?
Na1 Mo1 O20 Na4 177.84(18) 2_666 . . 1_655 ?
O9 Mo9 O20 Mo1 -172.7(3) . . . . ?
O30 Mo9 O20 Mo1 26.2(9) . . . . ?
O18 Mo9 O20 Mo1 -70.7(3) . . . . ?
O17 Mo9 O20 Mo1 90.4(4) . . . . ?
O31 Mo9 O20 Mo1 4.1(3) . . . . ?
Na4 Mo9 O20 Mo1 110.2(4) 1_655 . . . ?
Na5 Mo9 O20 Mo1 -103.8(3) . . . . ?
O9 Mo9 O20 Na4 77.1(3) . . . 1_655 ?
O30 Mo9 O20 Na4 -84.1(7) . . . 1_655 ?
O18 Mo9 O20 Na4 179.1(3) . . . 1_655 ?
O17 Mo9 O20 Na4 -19.8(3) . . . 1_655 ?
O31 Mo9 O20 Na4 -106.1(3) . . . 1_655 ?
Na5 Mo9 O20 Na4 145.95(19) . . . 1_655 ?
O2 Mo2 O21 Mo5 168.1(3) . . . . ?
O22 Mo2 O21 Mo5 66.0(3) . . . . ?
O10 Mo2 O21 Mo5 -92.7(3) . . . . ?
O11 Mo2 O21 Mo5 -30.0(9) . . . . ?
O32 Mo2 O21 Mo5 -6.8(3) . . . . ?
Na1 Mo2 O21 Mo5 -112.9(4) 2_666 . . . ?
O2 Mo2 O21 Na1 -79.0(3) . . . 2_666 ?
O22 Mo2 O21 Na1 178.9(3) . . . 2_666 ?
O10 Mo2 O21 Na1 20.3(3) . . . 2_666 ?
O11 Mo2 O21 Na1 82.9(7) . . . 2_666 ?
O32 Mo2 O21 Na1 106.1(3) . . . 2_666 ?
O5 Mo5 O21 Mo2 -167.3(3) . . . . ?
O26 Mo5 O21 Mo2 23.9(10) . . . . ?
O14 Mo5 O21 Mo2 -67.0(3) . . . . ?
O13 Mo5 O21 Mo2 93.0(3) . . . . ?
O32 Mo5 O21 Mo2 7.2(3) . . . . ?
Na1 Mo5 O21 Mo2 111.4(4) 2_666 . . . ?
O5 Mo5 O21 Na1 81.2(3) . . . 2_666 ?
O26 Mo5 O21 Na1 -87.5(8) . . . 2_666 ?
O14 Mo5 O21 Na1 -178.4(3) . . . 2_666 ?
O13 Mo5 O21 Na1 -18.4(3) . . . 2_666 ?
O32 Mo5 O21 Na1 -104.2(3) . . . 2_666 ?
O2 Mo2 O22 Mo6 -175.6(3) . . . . ?
O21 Mo2 O22 Mo6 -73.3(3) . . . . ?
O10 Mo2 O22 Mo6 23.0(8) . . . . ?
O11 Mo2 O22 Mo6 84.7(3) . . . . ?
O32 Mo2 O22 Mo6 -0.7(3) . . . . ?
Na1 Mo2 O22 Mo6 -72.0(5) 2_666 . . . ?
O6 Mo6 O22 Mo2 172.1(4) . . . . ?
O27 Mo6 O22 Mo2 14.2(10) . . . . ?
O15 Mo6 O22 Mo2 -86.7(3) . . . . ?
O14 Mo6 O22 Mo2 74.7(3) . . . . ?
O32 Mo6 O22 Mo2 0.7(3) . . . . ?
O3 Mo3 O23 Mo7 170.6(4) . . . . ?
O11 Mo3 O23 Mo7 -86.0(4) . . . . ?
O12 Mo3 O23 Mo7 3.8(9) . . . . ?
O24 Mo3 O23 Mo7 73.4(3) . . . . ?
O33 Mo3 O23 Mo7 1.6(3) . . . . ?
Na4 Mo3 O23 Mo7 72.1(4) 1_655 . . . ?
O7 Mo7 O23 Mo3 -176.7(4) . . . . ?
O28 Mo7 O23 Mo3 2.4(11) . . . . ?
O16 Mo7 O23 Mo3 -77.0(4) . . . . ?
O15 Mo7 O23 Mo3 83.6(4) . . . . ?
O33 Mo7 O23 Mo3 -1.7(3) . . . . ?
O3 Mo3 O24 Mo8 -172.4(3) . . . . ?
O23 Mo3 O24 Mo8 -71.8(3) . . . . ?
O11 Mo3 O24 Mo8 24.4(9) . . . . ?
O12 Mo3 O24 Mo8 86.1(3) . . . . ?
O33 Mo3 O24 Mo8 1.4(3) . . . . ?
Na4 Mo3 O24 Mo8 106.9(4) 1_655 . . . ?
O3 Mo3 O24 Na4 80.8(3) . . . 1_655 ?
O23 Mo3 O24 Na4 -178.7(2) . . . 1_655 ?
O11 Mo3 O24 Na4 -82.5(8) . . . 1_655 ?
O12 Mo3 O24 Na4 -20.8(2) . . . 1_655 ?
O33 Mo3 O24 Na4 -105.5(2) . . . 1_655 ?
O8 Mo8 O24 Mo3 170.3(3) . . . . ?
O29 Mo8 O24 Mo3 -1.2(9) . . . . ?
O17 Mo8 O24 Mo3 -88.4(3) . . . . ?
O16 Mo8 O24 Mo3 72.9(3) . . . . ?
O33 Mo8 O24 Mo3 -1.4(3) . . . . ?
Na4 Mo8 O24 Mo3 -109.8(4) 1_655 . . . ?
O8 Mo8 O24 Na4 -79.8(3) . . . 1_655 ?
O29 Mo8 O24 Na4 108.6(7) . . . 1_655 ?
O17 Mo8 O24 Na4 21.4(3) . . . 1_655 ?
O16 Mo8 O24 Na4 -177.3(3) . . . 1_655 ?
O33 Mo8 O24 Na4 108.4(2) . . . 1_655 ?
O4 Mo4 O25 Mn2 -147.5(5) . . . . ?
O13 Mo4 O25 Mn2 108.1(5) . . . . ?
O18 Mo4 O25 Mn2 -49.7(5) . . . . ?
O19 Mo4 O25 Mn2 8.5(11) . . . . ?
O31 Mo4 O25 Mn2 22.0(5) . . . . ?
Na1 Mo4 O25 Mn2 109.1(5) 2_666 . . . ?
O28 Mn2 O25 Mo4 120.4(5) 2_665 . . . ?
O34 Mn2 O25 Mo4 -36(2) 2_665 . . . ?
O29 Mn2 O25 Mo4 -147.0(5) 2_665 . . . ?
O30 Mn2 O25 Mo4 25.6(5) . . . . ?
O34 Mn2 O25 Mo4 -63.1(5) . . . . ?
O5 Mo5 O26 Mn1 144.1(5) . . . . ?
O14 Mo5 O26 Mn1 41.7(5) . . . . ?
O13 Mo5 O26 Mn1 -115.2(5) . . . . ?
O21 Mo5 O26 Mn1 -47.5(11) . . . . ?
O32 Mo5 O26 Mn1 -31.5(5) . . . . ?
Na1 Mo5 O26 Mn1 -116.0(4) 2_666 . . . ?
O30 Mn1 O26 Mo5 94.9(16) 2_665 . . . ?
O27 Mn1 O26 Mo5 -18.2(5) . . . . ?
O1W Mn1 O26 Mo5 -106.5(5) . . . . ?
O34 Mn1 O26 Mo5 70.3(5) . . . . ?
O29 Mn1 O26 Mo5 154.1(5) 2_665 . . . ?
O6 Mo6 O27 Mn1 -144.6(5) . . . . ?
O15 Mo6 O27 Mn1 112.0(5) . . . . ?
O14 Mo6 O27 Mn1 -46.2(5) . . . . ?
O22 Mo6 O27 Mn1 12.5(11) . . . . ?
O32 Mo6 O27 Mn1 25.3(5) . . . . ?
O26 Mn1 O27 Mo6 23.1(5) . . . . ?
O30 Mn1 O27 Mo6 -150.2(5) 2_665 . . . ?
O1W Mn1 O27 Mo6 109.4(5) . . . . ?
O34 Mn1 O27 Mo6 -67.2(5) . . . . ?
O29 Mn1 O27 Mo6 -89.5(17) 2_665 . . . ?
O7 Mo7 O28 Mn2 148.1(5) . . . 2_665 ?
O16 Mo7 O28 Mn2 46.7(5) . . . 2_665 ?
O15 Mo7 O28 Mn2 -110.6(5) . . . 2_665 ?
O23 Mo7 O28 Mn2 -31.0(12) . . . 2_665 ?
O33 Mo7 O28 Mn2 -27.1(5) . . . 2_665 ?
O8 Mo8 O29 Mn2 -143.7(4) . . . 2_665 ?
O17 Mo8 O29 Mn2 113.4(4) . . . 2_665 ?
O16 Mo8 O29 Mn2 -45.1(5) . . . 2_665 ?
O24 Mo8 O29 Mn2 27.6(10) . . . 2_665 ?
O33 Mo8 O29 Mn2 27.8(4) . . . 2_665 ?
Na4 Mo8 O29 Mn2 116.1(4) 1_655 . . 2_665 ?
O8 Mo8 O29 Mn1 63.0(4) . . . 2_665 ?
O17 Mo8 O29 Mn1 -39.8(4) . . . 2_665 ?
O16 Mo8 O29 Mn1 161.6(4) . . . 2_665 ?
O24 Mo8 O29 Mn1 -125.7(7) . . . 2_665 ?
O33 Mo8 O29 Mn1 -125.5(4) . . . 2_665 ?
Na4 Mo8 O29 Mn1 -37.1(6) 1_655 . . 2_665 ?
O9 Mo9 O30 Mn1 -55.6(4) . . . 2_665 ?
O18 Mo9 O30 Mn1 -159.6(4) . . . 2_665 ?
O20 Mo9 O30 Mn1 105.1(8) . . . 2_665 ?
O17 Mo9 O30 Mn1 41.8(4) . . . 2_665 ?
O31 Mo9 O30 Mn1 126.1(4) . . . 2_665 ?
Na4 Mo9 O30 Mn1 39.0(5) 1_655 . . 2_665 ?
Na5 Mo9 O30 Mn1 -124.1(4) . . . 2_665 ?
O9 Mo9 O30 Mn2 142.7(4) . . . . ?
O18 Mo9 O30 Mn2 38.7(4) . . . . ?
O20 Mo9 O30 Mn2 -56.6(9) . . . . ?
O17 Mo9 O30 Mn2 -119.9(4) . . . . ?
O31 Mo9 O30 Mn2 -35.5(4) . . . . ?
Na4 Mo9 O30 Mn2 -122.7(3) 1_655 . . . ?
Na5 Mo9 O30 Mn2 74.2(4) . . . . ?
O25 Mn2 O30 Mo9 -14.9(4) . . . . ?
O28 Mn2 O30 Mo9 -109.9(4) 2_665 . . . ?
O34 Mn2 O30 Mo9 158.7(4) 2_665 . . . ?
O29 Mn2 O30 Mo9 117.5(12) 2_665 . . . ?
O34 Mn2 O30 Mo9 76.4(4) . . . . ?
O25 Mn2 O30 Mn1 179.1(2) . . . 2_665 ?
O28 Mn2 O30 Mn1 84.1(2) 2_665 . . 2_665 ?
O34 Mn2 O30 Mn1 -7.3(2) 2_665 . . 2_665 ?
O29 Mn2 O30 Mn1 -48.5(14) 2_665 . . 2_665 ?
O34 Mn2 O30 Mn1 -89.5(2) . . . 2_665 ?
O34 Ge1 O31 Mo4 -59.7(4) . . . . ?
O33 Ge1 O31 Mo4 178.3(3) . . . . ?
O32 Ge1 O31 Mo4 60.5(3) . . . . ?
O34 Ge1 O31 Mo9 60.9(4) . . . . ?
O33 Ge1 O31 Mo9 -61.0(3) . . . . ?
O32 Ge1 O31 Mo9 -178.8(3) . . . . ?
O34 Ge1 O31 Mo1 179.6(3) . . . . ?
O33 Ge1 O31 Mo1 57.6(4) . . . . ?
O32 Ge1 O31 Mo1 -60.2(3) . . . . ?
O4 Mo4 O31 Ge1 -170.0(8) . . . . ?
O25 Mo4 O31 Ge1 50.9(4) . . . . ?
O13 Mo4 O31 Ge1 -46.7(3) . . . . ?
O18 Mo4 O31 Ge1 140.1(4) . . . . ?
O19 Mo4 O31 Ge1 -134.1(4) . . . . ?
Na1 Mo4 O31 Ge1 -91.0(3) 2_666 . . . ?
O4 Mo4 O31 Mo9 56.3(10) . . . . ?
O25 Mo4 O31 Mo9 -82.8(3) . . . . ?
O13 Mo4 O31 Mo9 179.6(2) . . . . ?
O18 Mo4 O31 Mo9 6.4(2) . . . . ?
O19 Mo4 O31 Mo9 92.2(2) . . . . ?
Na1 Mo4 O31 Mo9 135.39(18) 2_666 . . . ?
O4 Mo4 O31 Mo1 -36.8(10) . . . . ?
O25 Mo4 O31 Mo1 -175.9(3) . . . . ?
O13 Mo4 O31 Mo1 86.5(2) . . . . ?
O18 Mo4 O31 Mo1 -86.7(2) . . . . ?
O19 Mo4 O31 Mo1 -0.9(2) . . . . ?
Na1 Mo4 O31 Mo1 42.25(18) 2_666 . . . ?
O9 Mo9 O31 Ge1 145.5(10) . . . . ?
O30 Mo9 O31 Ge1 -43.3(3) . . . . ?
O18 Mo9 O31 Ge1 -139.4(4) . . . . ?
O20 Mo9 O31 Ge1 129.3(3) . . . . ?
O17 Mo9 O31 Ge1 45.5(3) . . . . ?
Na4 Mo9 O31 Ge1 86.4(3) 1_655 . . . ?
Na5 Mo9 O31 Ge1 -136.3(2) . . . . ?
O9 Mo9 O31 Mo4 -82.0(11) . . . . ?
O30 Mo9 O31 Mo4 89.2(2) . . . . ?
O18 Mo9 O31 Mo4 -6.9(2) . . . . ?
O20 Mo9 O31 Mo4 -98.3(2) . . . . ?
O17 Mo9 O31 Mo4 177.9(2) . . . . ?
Na4 Mo9 O31 Mo4 -141.10(17) 1_655 . . . ?
Na5 Mo9 O31 Mo4 -3.8(2) . . . . ?
O9 Mo9 O31 Mo1 13.4(12) . . . . ?
O30 Mo9 O31 Mo1 -175.4(2) . . . . ?
O18 Mo9 O31 Mo1 88.5(2) . . . . ?
O20 Mo9 O31 Mo1 -2.9(2) . . . . ?
O17 Mo9 O31 Mo1 -86.7(2) . . . . ?
Na4 Mo9 O31 Mo1 -45.70(14) 1_655 . . . ?
Na5 Mo9 O31 Mo1 91.57(15) . . . . ?
O1 Mo1 O31 Ge1 -171.7(12) . . . . ?
O19 Mo1 O31 Ge1 133.4(4) . . . . ?
O20 Mo1 O31 Ge1 -129.6(4) . . . . ?
O10 Mo1 O31 Ge1 44.0(3) . . . . ?
O12 Mo1 O31 Ge1 -41.6(3) . . . . ?
Na1 Mo1 O31 Ge1 88.7(3) 2_666 . . . ?
Na4 Mo1 O31 Ge1 -85.3(3) 1_655 . . . ?
O1 Mo1 O31 Mo4 55.8(13) . . . . ?
O19 Mo1 O31 Mo4 1.0(2) . . . . ?
O20 Mo1 O31 Mo4 98.0(2) . . . . ?
O10 Mo1 O31 Mo4 -88.4(2) . . . . ?
O12 Mo1 O31 Mo4 -174.1(2) . . . . ?
Na1 Mo1 O31 Mo4 -43.69(18) 2_666 . . . ?
Na4 Mo1 O31 Mo4 142.28(17) 1_655 . . . ?
O1 Mo1 O31 Mo9 -39.2(13) . . . . ?
O19 Mo1 O31 Mo9 -94.0(2) . . . . ?
O20 Mo1 O31 Mo9 3.0(2) . . . . ?
O10 Mo1 O31 Mo9 176.6(2) . . . . ?
O12 Mo1 O31 Mo9 91.0(2) . . . . ?
Na1 Mo1 O31 Mo9 -138.67(16) 2_666 . . . ?
Na4 Mo1 O31 Mo9 47.30(15) 1_655 . . . ?
O34 Ge1 O32 Mo6 -61.3(3) . . . . ?
O31 Ge1 O32 Mo6 178.3(3) . . . . ?
O33 Ge1 O32 Mo6 60.2(3) . . . . ?
O34 Ge1 O32 Mo5 57.1(4) . . . . ?
O31 Ge1 O32 Mo5 -63.3(4) . . . . ?
O33 Ge1 O32 Mo5 178.7(3) . . . . ?
O34 Ge1 O32 Mo2 179.5(3) . . . . ?
O31 Ge1 O32 Mo2 59.1(3) . . . . ?
O33 Ge1 O32 Mo2 -58.9(4) . . . . ?
O6 Mo6 O32 Ge1 -165.7(7) . . . . ?
O27 Mo6 O32 Ge1 49.8(3) . . . . ?
O15 Mo6 O32 Ge1 -46.1(3) . . . . ?
O14 Mo6 O32 Ge1 141.5(3) . . . . ?
O22 Mo6 O32 Ge1 -134.7(3) . . . . ?
O6 Mo6 O32 Mo5 61.8(9) . . . . ?
O27 Mo6 O32 Mo5 -82.7(2) . . . . ?
O15 Mo6 O32 Mo5 -178.6(2) . . . . ?
O14 Mo6 O32 Mo5 9.0(2) . . . . ?
O22 Mo6 O32 Mo5 92.8(2) . . . . ?
O6 Mo6 O32 Mo2 -31.5(9) . . . . ?
O27 Mo6 O32 Mo2 -176.0(2) . . . . ?
O15 Mo6 O32 Mo2 88.1(2) . . . . ?
O14 Mo6 O32 Mo2 -84.3(2) . . . . ?
O22 Mo6 O32 Mo2 -0.50(19) . . . . ?
O5 Mo5 O32 Ge1 154.4(9) . . . . ?
O26 Mo5 O32 Ge1 -43.5(4) . . . . ?
O14 Mo5 O32 Ge1 -139.3(4) . . . . ?
O13 Mo5 O32 Ge1 48.0(4) . . . . ?
O21 Mo5 O32 Ge1 131.2(4) . . . . ?
Na1 Mo5 O32 Ge1 90.2(3) 2_666 . . . ?
O5 Mo5 O32 Mo6 -75.7(11) . . . . ?
O26 Mo5 O32 Mo6 86.4(2) . . . . ?
O14 Mo5 O32 Mo6 -9.4(2) . . . . ?
O13 Mo5 O32 Mo6 177.8(2) . . . . ?
O21 Mo5 O32 Mo6 -98.9(2) . . . . ?
Na1 Mo5 O32 Mo6 -139.92(17) 2_666 . . . ?
O5 Mo5 O32 Mo2 18.2(11) . . . . ?
O26 Mo5 O32 Mo2 -179.6(2) . . . . ?
O14 Mo5 O32 Mo2 84.6(2) . . . . ?
O13 Mo5 O32 Mo2 -88.2(2) . . . . ?
O21 Mo5 O32 Mo2 -4.9(2) . . . . ?
Na1 Mo5 O32 Mo2 -45.93(16) 2_666 . . . ?
O2 Mo2 O32 Ge1 -179(84) . . . . ?
O22 Mo2 O32 Ge1 131.0(4) . . . . ?
O21 Mo2 O32 Ge1 -129.6(4) . . . . ?
O10 Mo2 O32 Ge1 -40.5(3) . . . . ?
O11 Mo2 O32 Ge1 41.9(3) . . . . ?
Na1 Mo2 O32 Ge1 -85.3(3) 2_666 . . . ?
O2 Mo2 O32 Mo6 50(2) . . . . ?
O22 Mo2 O32 Mo6 0.6(2) . . . . ?
O21 Mo2 O32 Mo6 100.0(2) . . . . ?
O10 Mo2 O32 Mo6 -170.9(2) . . . . ?
O11 Mo2 O32 Mo6 -88.5(2) . . . . ?
Na1 Mo2 O32 Mo6 144.25(17) 2_666 . . . ?
O2 Mo2 O32 Mo5 -44(2) . . . . ?
O22 Mo2 O32 Mo5 -94.0(2) . . . . ?
O21 Mo2 O32 Mo5 5.5(2) . . . . ?
O10 Mo2 O32 Mo5 94.5(2) . . . . ?
O11 Mo2 O32 Mo5 176.9(2) . . . . ?
Na1 Mo2 O32 Mo5 49.69(18) 2_666 . . . ?
O34 Ge1 O33 Mo7 58.5(4) . . . . ?
O31 Ge1 O33 Mo7 -179.8(3) . . . . ?
O32 Ge1 O33 Mo7 -62.8(4) . . . . ?
O34 Ge1 O33 Mo8 -61.7(4) . . . . ?
O31 Ge1 O33 Mo8 60.1(4) . . . . ?
O32 Ge1 O33 Mo8 177.1(3) . . . . ?
O34 Ge1 O33 Mo3 176.7(3) . . . . ?
O31 Ge1 O33 Mo3 -61.5(4) . . . . ?
O32 Ge1 O33 Mo3 55.5(4) . . . . ?
O7 Mo7 O33 Ge1 154.6(10) . . . . ?
O28 Mo7 O33 Ge1 -46.3(4) . . . . ?
O16 Mo7 O33 Ge1 -140.1(4) . . . . ?
O15 Mo7 O33 Ge1 47.1(3) . . . . ?
O23 Mo7 O33 Ge1 132.4(4) . . . . ?
O7 Mo7 O33 Mo8 -72.8(12) . . . . ?
O28 Mo7 O33 Mo8 86.3(2) . . . . ?
O16 Mo7 O33 Mo8 -7.5(2) . . . . ?
O15 Mo7 O33 Mo8 179.7(2) . . . . ?
O23 Mo7 O33 Mo8 -95.0(2) . . . . ?
O7 Mo7 O33 Mo3 23.3(12) . . . . ?
O28 Mo7 O33 Mo3 -177.6(3) . . . . ?
O16 Mo7 O33 Mo3 88.7(2) . . . . ?
O15 Mo7 O33 Mo3 -84.1(2) . . . . ?
O23 Mo7 O33 Mo3 1.1(2) . . . . ?
O8 Mo8 O33 Ge1 -166.1(9) . . . . ?
O29 Mo8 O33 Ge1 48.0(3) . . . . ?
O17 Mo8 O33 Ge1 -45.7(3) . . . . ?
O16 Mo8 O33 Ge1 140.5(4) . . . . ?
O24 Mo8 O33 Ge1 -132.1(4) . . . . ?
Na4 Mo8 O33 Ge1 -89.5(3) 1_655 . . . ?
O8 Mo8 O33 Mo7 60.7(11) . . . . ?
O29 Mo8 O33 Mo7 -85.2(2) . . . . ?
O17 Mo8 O33 Mo7 -178.8(2) . . . . ?
O16 Mo8 O33 Mo7 7.4(2) . . . . ?
O24 Mo8 O33 Mo7 94.7(2) . . . . ?
Na4 Mo8 O33 Mo7 137.35(15) 1_655 . . . ?
O8 Mo8 O33 Mo3 -32.9(11) . . . . ?
O29 Mo8 O33 Mo3 -178.9(2) . . . . ?
O17 Mo8 O33 Mo3 87.5(2) . . . . ?
O16 Mo8 O33 Mo3 -86.3(2) . . . . ?
O24 Mo8 O33 Mo3 1.0(2) . . . . ?
Na4 Mo8 O33 Mo3 43.67(15) 1_655 . . . ?
O3 Mo3 O33 Ge1 163.2(11) . . . . ?
O23 Mo3 O33 Ge1 -133.4(4) . . . . ?
O11 Mo3 O33 Ge1 -39.8(4) . . . . ?
O12 Mo3 O33 Ge1 47.5(3) . . . . ?
O24 Mo3 O33 Ge1 132.3(4) . . . . ?
Na4 Mo3 O33 Ge1 90.8(3) 1_655 . . . ?
O3 Mo3 O33 Mo7 -64.7(13) . . . . ?
O23 Mo3 O33 Mo7 -1.3(2) . . . . ?
O11 Mo3 O33 Mo7 92.4(2) . . . . ?
O12 Mo3 O33 Mo7 179.6(2) . . . . ?
O24 Mo3 O33 Mo7 -95.6(2) . . . . ?
Na4 Mo3 O33 Mo7 -137.09(17) 1_655 . . . ?
O3 Mo3 O33 Mo8 29.8(13) . . . . ?
O23 Mo3 O33 Mo8 93.3(3) . . . . ?
O11 Mo3 O33 Mo8 -173.1(2) . . . . ?
O12 Mo3 O33 Mo8 -85.9(2) . . . . ?
O24 Mo3 O33 Mo8 -1.1(2) . . . . ?
Na4 Mo3 O33 Mo8 -42.59(15) 1_655 . . . ?
O31 Ge1 O34 Mn2 -121.3(3) . . . 2_665 ?
O33 Ge1 O34 Mn2 -0.2(4) . . . 2_665 ?
O32 Ge1 O34 Mn2 120.2(3) . . . 2_665 ?
O31 Ge1 O34 Mn1 118.4(3) . . . . ?
O33 Ge1 O34 Mn1 -120.6(3) . . . . ?
O32 Ge1 O34 Mn1 -0.2(4) . . . . ?
O31 Ge1 O34 Mn2 -0.6(4) . . . . ?
O33 Ge1 O34 Mn2 120.4(3) . . . . ?
O32 Ge1 O34 Mn2 -119.2(3) . . . . ?
O26 Mn1 O34 Ge1 -44.6(3) . . . . ?
O30 Mn1 O34 Ge1 138.4(3) 2_665 . . . ?
O27 Mn1 O34 Ge1 46.3(3) . . . . ?
O1W Mn1 O34 Ge1 -1(3) . . . . ?
O29 Mn1 O34 Ge1 -136.9(3) 2_665 . . . ?
O26 Mn1 O34 Mn2 -175.7(2) . . . 2_665 ?
O30 Mn1 O34 Mn2 7.3(2) 2_665 . . 2_665 ?
O27 Mn1 O34 Mn2 -84.8(2) . . . 2_665 ?
O1W Mn1 O34 Mn2 -132(3) . . . 2_665 ?
O29 Mn1 O34 Mn2 92.0(2) 2_665 . . 2_665 ?
O26 Mn1 O34 Mn2 85.6(2) . . . . ?
O30 Mn1 O34 Mn2 -91.4(2) 2_665 . . . ?
O27 Mn1 O34 Mn2 176.5(2) . . . . ?
O1W Mn1 O34 Mn2 130(3) . . . . ?
O29 Mn1 O34 Mn2 -6.7(2) 2_665 . . . ?
O25 Mn2 O34 Ge1 45.6(3) . . . . ?
O28 Mn2 O34 Ge1 -164.0(17) 2_665 . . . ?
O34 Mn2 O34 Ge1 -131.1(4) 2_665 . . . ?
O29 Mn2 O34 Ge1 138.1(3) 2_665 . . . ?
O30 Mn2 O34 Ge1 -48.5(3) . . . . ?
O25 Mn2 O34 Mn2 176.7(2) . . . 2_665 ?
O28 Mn2 O34 Mn2 -33(2) 2_665 . . 2_665 ?
O34 Mn2 O34 Mn2 0.0 2_665 . . 2_665 ?
O29 Mn2 O34 Mn2 -90.8(2) 2_665 . . 2_665 ?
O30 Mn2 O34 Mn2 82.6(2) . . . 2_665 ?
O25 Mn2 O34 Mn1 -85.7(2) . . . . ?
O28 Mn2 O34 Mn1 64.7(19) 2_665 . . . ?
O34 Mn2 O34 Mn1 97.6(3) 2_665 . . . ?
O29 Mn2 O34 Mn1 6.8(2) 2_665 . . . ?
O30 Mn2 O34 Mn1 -179.8(2) . . . . ?
Mo2 O2 Na1 O2W -120.0(7) . . . . ?
Mo2 O2 Na1 O10 64.3(8) . . . 2_666 ?
Mo2 O2 Na1 O21 121.2(7) . . . 2_666 ?
Mo2 O2 Na1 O13 161.1(5) . . . 2_666 ?
Mo2 O2 Na1 O19 -13.2(14) . . . 2_666 ?
Mo2 O2 Na1 O3W -28.3(7) . . . 1_455 ?
Mo2 O2 Na1 Mo2 90.0(7) . . . 2_666 ?
Mo2 O2 Na1 Mo1 35.4(9) . . . 2_666 ?
Mo2 O2 Na1 Mo4 -170.2(5) . . . 2_666 ?
Mo2 O2 Na1 Mo5 145.8(6) . . . 2_666 ?
Mo3 O3 Na2 O1 -165.7(5) . . . 2_766 ?
Mo3 O3 Na2 O6W 11.3(5) . . . . ?
Mo3 O3 Na2 O5W 96.3(6) . . . . ?
Mo3 O3 Na2 O4W -88.7(5) . . . . ?
Mo3 O3 Na2 O3W -151.5(16) . . . . ?
Mo7 O7 Na3 O8W 67.3(8) . . . . ?
Mo7 O7 Na3 O9W -121.3(6) . . . . ?
Mo7 O7 Na3 O2W 148.3(6) . . . 2_776 ?
Mo7 O7 Na3 O10W -44.7(6) . . . . ?
Mo7 O7 Na3 O7W 31.8(8) . . . . ?
Mo7 O7 Na3 O11W 43(5) . . . 1_665 ?
Mo7 O7 Na3 Na4 -112.7(6) . . . 1_665 ?
Mo5 O5 Na4 O11W -146(3) . . . . ?
Mo5 O5 Na4 O17 44(3) . . . 1_455 ?
Mo5 O5 Na4 O24 -19(3) . . . 1_455 ?
Mo5 O5 Na4 O12 -48(3) . . . 1_455 ?
Mo5 O5 Na4 O20 111(3) . . . 1_455 ?
Mo5 O5 Na4 O9W 130(3) . . . 1_445 ?
Mo5 O5 Na4 Mo8 17(3) . . . 1_455 ?
Mo5 O5 Na4 Mo1 -105(4) . . . 1_455 ?
Mo5 O5 Na4 Mo3 -40(3) . . . 1_455 ?
Mo5 O5 Na4 Na3 171(3) . . . 1_445 ?
Mo5 O5 Na4 Mo9 74(3) . . . 1_455 ?
Mo9 O18 Na5 O12W 138.8(4) . . . . ?
Mo4 O18 Na5 O12W -55.7(4) . . . . ?
Mo9 O18 Na5 O9 -11.5(12) . . . 2_655 ?
Mo4 O18 Na5 O9 154.0(9) . . . 2_655 ?
Mo9 O18 Na5 O13W -40.9(3) . . . 2_655 ?
Mo4 O18 Na5 O13W 124.6(3) . . . 2_655 ?
Mo9 O18 Na5 O13W 52.0(4) . . . . ?
Mo4 O18 Na5 O13W -142.5(3) . . . . ?
Mo9 O18 Na5 O14W -121.0(3) . . . . ?
Mo4 O18 Na5 O14W 44.5(4) . . . . ?
Mo9 O18 Na5 Na5 5.6(3) . . . 2_655 ?
Mo4 O18 Na5 Na5 171.2(3) . . . 2_655 ?
Mo4 O18 Na5 Mo9 165.5(6) . . . . ?
O9 Mo9 Na5 O18 162.9(4) . . . . ?
O30 Mo9 Na5 O18 -94.1(4) . . . . ?
O20 Mo9 Na5 O18 70.5(4) . . . . ?
O17 Mo9 Na5 O18 167.7(8) . . . . ?
O31 Mo9 Na5 O18 -5.1(4) . . . . ?
Na4 Mo9 Na5 O18 104.0(3) 1_655 . . . ?
O9 Mo9 Na5 O12W 115.8(4) . . . . ?
O30 Mo9 Na5 O12W -141.2(3) . . . . ?
O18 Mo9 Na5 O12W -47.1(4) . . . . ?
O20 Mo9 Na5 O12W 23.4(3) . . . . ?
O17 Mo9 Na5 O12W 120.6(7) . . . . ?
O31 Mo9 Na5 O12W -52.3(3) . . . . ?
Na4 Mo9 Na5 O12W 56.9(3) 1_655 . . . ?
O9 Mo9 Na5 O9 -21.6(5) . . . 2_655 ?
O30 Mo9 Na5 O9 81.3(4) . . . 2_655 ?
O18 Mo9 Na5 O9 175.4(5) . . . 2_655 ?
O20 Mo9 Na5 O9 -114.1(3) . . . 2_655 ?
O17 Mo9 Na5 O9 -16.9(8) . . . 2_655 ?
O31 Mo9 Na5 O9 170.3(3) . . . 2_655 ?
Na4 Mo9 Na5 O9 -80.6(3) 1_655 . . 2_655 ?
O9 Mo9 Na5 O13W -61.2(3) . . . 2_655 ?
O30 Mo9 Na5 O13W 41.8(3) . . . 2_655 ?
O18 Mo9 Na5 O13W 135.9(4) . . . 2_655 ?
O20 Mo9 Na5 O13W -153.6(3) . . . 2_655 ?
O17 Mo9 Na5 O13W -56.5(8) . . . 2_655 ?
O31 Mo9 Na5 O13W 130.7(2) . . . 2_655 ?
Na4 Mo9 Na5 O13W -120.1(2) 1_655 . . 2_655 ?
O9 Mo9 Na5 O13W 35.2(3) . . . . ?
O30 Mo9 Na5 O13W 138.2(3) . . . . ?
O18 Mo9 Na5 O13W -127.7(4) . . . . ?
O20 Mo9 Na5 O13W -57.2(3) . . . . ?
O17 Mo9 Na5 O13W 39.9(8) . . . . ?
O31 Mo9 Na5 O13W -132.9(2) . . . . ?
Na4 Mo9 Na5 O13W -23.8(2) 1_655 . . . ?
O9 Mo9 Na5 O14W -135.0(3) . . . . ?
O30 Mo9 Na5 O14W -32.0(3) . . . . ?
O18 Mo9 Na5 O14W 62.1(4) . . . . ?
O20 Mo9 Na5 O14W 132.6(3) . . . . ?
O17 Mo9 Na5 O14W -130.2(7) . . . . ?
O31 Mo9 Na5 O14W 57.0(3) . . . . ?
Na4 Mo9 Na5 O14W 166.1(2) 1_655 . . . ?
O9 Mo9 Na5 Na5 -11.1(2) . . . 2_655 ?
O30 Mo9 Na5 Na5 91.9(2) . . . 2_655 ?
O18 Mo9 Na5 Na5 -174.0(4) . . . 2_655 ?
O20 Mo9 Na5 Na5 -103.5(2) . . . 2_655 ?
O17 Mo9 Na5 Na5 -6.3(8) . . . 2_655 ?
O31 Mo9 Na5 Na5 -179.13(18) . . . 2_655 ?
Na4 Mo9 Na5 Na5 -69.99(18) 1_655 . . 2_655 ?
Mo4 O4 Na6 O15W -32.1(4) . . . 2 ?
Mo4 O4 Na6 O15W 147.9(4) . . . . ?
Mo4 O4 Na6 O14W 55.8(4) . . . . ?
Mo4 O4 Na6 O14W -124.2(4) . . . 2 ?
Mo4 O4 Na6 O4 -155(100) . . . 2 ?
O2 Na1 O2W Na3 -41.8(7) . . . 2_776 ?
O10 Na1 O2W Na3 128.1(10) 2_666 . . 2_776 ?
O21 Na1 O2W Na3 38.5(9) 2_666 . . 2_776 ?
O13 Na1 O2W Na3 92.8(7) 2_666 . . 2_776 ?
O19 Na1 O2W Na3 155.7(7) 2_666 . . 2_776 ?
O3W Na1 O2W Na3 -119.0(7) 1_455 . . 2_776 ?
Mo2 Na1 O2W Na3 47.1(11) 2_666 . . 2_776 ?
Mo1 Na1 O2W Na3 159.2(5) 2_666 . . 2_776 ?
Mo4 Na1 O2W Na3 124.0(7) 2_666 . . 2_776 ?
Mo5 Na1 O2W Na3 62.9(7) 2_666 . . 2_776 ?
O1 Na2 O3W Na1 33.7(4) 2_766 . . 1_655 ?
O6W Na2 O3W Na1 -142.9(4) . . . 1_655 ?
O5W Na2 O3W Na1 132.7(5) . . . 1_655 ?
O4W Na2 O3W Na1 -44.1(4) . . . 1_655 ?
O3 Na2 O3W Na1 19(2) . . . 1_655 ?
O9W Na3 O7W O8W -166.7(12) . . . . ?
O2W Na3 O7W O8W 33.2(13) 2_776 . . . ?
O10W Na3 O7W O8W -167.2(12) . . . . ?
O11W Na3 O7W O8W -73.3(12) 1_665 . . . ?
O7 Na3 O7W O8W 105.9(12) . . . . ?
Na4 Na3 O7W O8W -100.0(12) 1_665 . . . ?
O9W Na3 O8W O7W 151(3) . . . . ?
O2W Na3 O8W O7W -149.6(12) 2_776 . . . ?
O10W Na3 O8W O7W 13.5(13) . . . . ?
O11W Na3 O8W O7W 105.2(11) 1_665 . . . ?
O7 Na3 O8W O7W -73.0(11) . . . . ?
Na4 Na3 O8W O7W 107.0(11) 1_665 . . . ?
O8W Na3 O9W Na4 -51(3) . . . 1_665 ?
O2W Na3 O9W Na4 -109.7(4) 2_776 . . 1_665 ?
O10W Na3 O9W Na4 88.9(3) . . . 1_665 ?
O7W Na3 O9W Na4 88.4(12) . . . 1_665 ?
O11W Na3 O9W Na4 -5.9(3) 1_665 . . 1_665 ?
O7 Na3 O9W Na4 172.9(3) . . . 1_665 ?
O5 Na4 O11W Na3 -78.7(3) . . . 1_445 ?
O17 Na4 O11W Na3 76.2(8) 1_455 . . 1_445 ?
O24 Na4 O11W Na3 -167.6(3) 1_455 . . 1_445 ?
O12 Na4 O11W Na3 135.6(3) 1_455 . . 1_445 ?
O20 Na4 O11W Na3 73.3(3) 1_455 . . 1_445 ?
O9W Na4 O11W Na3 -5.9(3) 1_445 . . 1_445 ?
Mo8 Na4 O11W Na3 -179.2(7) 1_455 . . 1_445 ?
Mo1 Na4 O11W Na3 104.2(2) 1_455 . . 1_445 ?
Mo3 Na4 O11W Na3 165.7(2) 1_455 . . 1_445 ?
Mo9 Na4 O11W Na3 62.4(4) 1_455 . . 1_445 ?
O18 Na5 O13W Na5 -90.8(3) . . . 2_655 ?
O12W Na5 O13W Na5 172.7(3) . . . 2_655 ?
O9 Na5 O13W Na5 74.7(2) 2_655 . . 2_655 ?
O13W Na5 O13W Na5 0.0 2_655 . . 2_655 ?
O14W Na5 O13W Na5 48.6(16) . . . 2_655 ?
Mo9 Na5 O13W Na5 -69.34(16) . . . 2_655 ?
O15W Na6 O14W Na5 140.6(4) 2 . . . ?
O15W Na6 O14W Na5 -39.4(4) . . . . ?
O14W Na6 O14W Na5 19(100) 2 . . . ?
O4 Na6 O14W Na5 -141.3(3) 2 . . . ?
O4 Na6 O14W Na5 38.7(3) . . . . ?
O18 Na5 O14W Na6 -77.6(4) . . . . ?
O12W Na5 O14W Na6 19.6(4) . . . . ?
O9 Na5 O14W Na6 117.3(3) 2_655 . . . ?
O13W Na5 O14W Na6 -167.9(4) 2_655 . . . ?
O13W Na5 O14W Na6 142.5(14) . . . . ?
Na5 Na5 O14W Na6 -175.4(2) 2_655 . . . ?
Mo9 Na5 O14W Na6 -101.5(3) . . . . ?
